data_1560086
loop_
_publ_author_name
'Tian, Yancong'
'Jakoobi, Martin'
'Boulatov, Roman'
'Sergeev, Alexey G.'

_publ_section_title
;
 Selective cleavage of unactivated arene ring C--C bonds by iridium: key
 roles of benzylic C--H activation and metal--metal cooperativity
;
_journal_issue 10
_journal_name_full 'Chemical Science'
_journal_page_first 3568
_journal_page_last 3579
_journal_paper_doi 10.1039/D0SC05900E
_journal_volume 12
_journal_year 2021
_chemical_formula_moiety 'C20 H23 Ir'
_chemical_formula_sum 'C20 H23 Ir'
_chemical_formula_weight 455.58
_space_group_crystal_system monoclinic
_space_group_IT_number 9
_space_group_name_Hall 'C -2yc'
_space_group_name_H-M_alt 'C 1 c 1'
_atom_sites_solution_hydrogens geom
_atom_sites_solution_primary direct
_audit_creation_date 2016-10-27
_audit_creation_method
;
Olex2 1.2
(compiled 2015.01.26 svn.r3150 for OlexSys, GUI svn.r4998)
;
_audit_update_record
;
2020-10-22 deposited with the CCDC.	2021-01-12 downloaded from the CCDC.
;
_cell_angle_alpha 90
_cell_angle_beta 97.5244(17)
_cell_angle_gamma 90
_cell_formula_units_Z 32
_cell_length_a 22.2884(4)
_cell_length_b 22.2818(4)
_cell_length_c 26.1267(5)
_cell_measurement_reflns_used 24800
_cell_measurement_temperature 100.01(10)
_cell_measurement_theta_max 29.4760
_cell_measurement_theta_min 2.8960
_cell_volume 12863.5(4)
_computing_cell_refinement 'CrysAlisPro 1.171.38.43d (Rigaku OD, 2015)'
_computing_data_collection 'CrysAlisPro 1.171.38.43d (Rigaku OD, 2015)'
_computing_data_reduction 'CrysAlisPro 1.171.38.43d (Rigaku OD, 2015)'
_computing_molecular_graphics 'Olex2 (Dolomanov et al., 2009)'
_computing_publication_material 'Olex2 (Dolomanov et al., 2009)'
_computing_structure_refinement 'ShelXL (Sheldrick, 2008)'
_computing_structure_solution 'ShelXT (Sheldrick, 2015)'
_diffrn_ambient_environment N~2~
_diffrn_ambient_temperature 100.01(10)
_diffrn_detector 'CCD plate'
_diffrn_detector_area_resol_mean 5.2303
_diffrn_detector_type AtlasS2
_diffrn_measured_fraction_theta_full 0.999
_diffrn_measured_fraction_theta_max 0.911
_diffrn_measurement_details
;
List of Runs (angles in degrees, time in seconds):

  # Type    Start    End  Width  t~exp~   \w     \q     \k     \f   Frames
#--------------------------------------------------------------------------
  1  \w    -20.00  47.00   1.00   30.00    --    8.40 -99.00 -60.00   67
  2  \w    -35.00  58.00   1.00   30.00    --  -10.27  57.00-180.00   93
  3  \w    -35.00  58.00   1.00   30.00    --  -10.27  57.00  60.00   93
  4  \w    -20.00  28.00   1.00   30.00    --  -10.27 -99.00-120.00   48
  5  \w    -81.00 -29.00   1.00   30.00    --  -10.27 -38.00 120.00   52
  6  \w    -82.00  20.00   1.00   30.00    --  -10.27 -77.00  60.00  102
  7  \w    -25.00   1.00   1.00   30.00    --  -10.27 -38.00 -30.00   26
  8  \w    -19.00   7.00   1.00   30.00    --  -10.27 -81.00 148.00   26
;
_diffrn_measurement_device 'four-circle diffractometer'
_diffrn_measurement_device_type 'SuperNova, Dual, Cu at zero, AtlasS2'
_diffrn_measurement_method '\w scans'
_diffrn_orient_matrix_type 'CrysAlisPro convention (1999,Acta A55,543-557)'
_diffrn_orient_matrix_UB_11 0.0212551000
_diffrn_orient_matrix_UB_12 0.0238684000
_diffrn_orient_matrix_UB_13 0.0025311000
_diffrn_orient_matrix_UB_21 -0.0155366000
_diffrn_orient_matrix_UB_22 0.0138385000
_diffrn_orient_matrix_UB_23 -0.0223496000
_diffrn_orient_matrix_UB_31 -0.0183639000
_diffrn_orient_matrix_UB_32 0.0159016000
_diffrn_orient_matrix_UB_33 0.0155999000
_diffrn_radiation_monochromator mirror
_diffrn_radiation_probe x-ray
_diffrn_radiation_type MoK\a
_diffrn_radiation_wavelength 0.71073
_diffrn_reflns_av_R_equivalents 0.0334
_diffrn_reflns_av_unetI/netI 0.0416
_diffrn_reflns_Laue_measured_fraction_full 0.999
_diffrn_reflns_Laue_measured_fraction_max 0.911
_diffrn_reflns_limit_h_max 30
_diffrn_reflns_limit_h_min -28
_diffrn_reflns_limit_k_max 28
_diffrn_reflns_limit_k_min -29
_diffrn_reflns_limit_l_max 33
_diffrn_reflns_limit_l_min -36
_diffrn_reflns_number 96652
_diffrn_reflns_point_group_measured_fraction_full 0.996
_diffrn_reflns_point_group_measured_fraction_max 0.852
_diffrn_reflns_theta_full 25.242
_diffrn_reflns_theta_max 29.773
_diffrn_reflns_theta_min 2.411
_diffrn_source 'micro-focus sealed X-ray tube'
_diffrn_source_type 'SuperNova (Mo) X-ray Source'
_exptl_absorpt_coefficient_mu 8.295
_exptl_absorpt_correction_T_max 1.00000
_exptl_absorpt_correction_T_min 0.92803
_exptl_absorpt_correction_type multi-scan
_exptl_absorpt_process_details
;
CrysAlisPro 1.171.38.43d (Rigaku Oxford Diffraction, 2015)
Empirical absorption correction using spherical harmonics,
 implemented in SCALE3 ABSPACK scaling algorithm.
;
_exptl_crystal_colour yellow
_exptl_crystal_colour_primary yellow
_exptl_crystal_density_diffrn 1.882
_exptl_crystal_description prism
_exptl_crystal_F_000 7040
_exptl_crystal_size_max 0.08
_exptl_crystal_size_mid 0.06
_exptl_crystal_size_min 0.04
_refine_diff_density_max 2.557
_refine_diff_density_min -0.917
_refine_diff_density_rms 0.144
_refine_ls_abs_structure_details
;
 Flack x determined using 9149 quotients [(I+)-(I-)]/[(I+)+(I-)]
 (Parsons, Flack and Wagner, Acta Cryst. B69 (2013) 249-259).
;
_refine_ls_abs_structure_Flack -0.015(5)
_refine_ls_extinction_method none
_refine_ls_goodness_of_fit_ref 0.998
_refine_ls_hydrogen_treatment constr
_refine_ls_matrix_type full
_refine_ls_number_parameters 1553
_refine_ls_number_reflns 31301
_refine_ls_number_restraints 388
_refine_ls_restrained_S_all 0.993
_refine_ls_R_factor_all 0.0433
_refine_ls_R_factor_gt 0.0264
_refine_ls_shift/su_max 0.003
_refine_ls_shift/su_mean 0.000
_refine_ls_structure_factor_coef Fsqd
_refine_ls_weighting_details 'w=1/[\s^2^(Fo^2^)+(0.0172P)^2^] where P=(Fo^2^+2Fc^2^)/3'
_refine_ls_weighting_scheme calc
_refine_ls_wR_factor_gt 0.0473
_refine_ls_wR_factor_ref 0.0530
_reflns_Friedel_coverage 0.869
_reflns_Friedel_fraction_full 0.993
_reflns_Friedel_fraction_max 0.793
_reflns_number_gt 23383
_reflns_number_total 31301
_reflns_threshold_expression 'I > 2\s(I)'
_cod_data_source_file d0sc05900e2.cif
_cod_data_source_block as124
_cod_depositor_comments
;
Adding full bibliography for 1560085--1560086.cif.

2022-06-21
Z value and formula fixed to values more according to usual
chemical conventions.                 miguel
;
_cod_original_formula_sum 'C40 H46 Ir2'
_cod_original_formula_weight 911.17
_cod_original_formula_moiety '2(C20 H23 Ir)'
_cod_original_formula_units_Z 16
_cod_database_code 1560086
_chemical_oxdiff_formula 'C20 H23 Ir1'
_chemical_oxdiff_usercomment S347
_shelx_space_group_comment
;
The symmetry employed for this shelxl refinement is uniquely defined
by the following loop, which should always be used as a source of
symmetry information in preference to the above space-group names.
They are only intended as comments.
;
_reflns_odcompleteness_completeness 99.90
_reflns_odcompleteness_iscentric 1
_reflns_odcompleteness_theta 26.32
_olex2_refinement_description
;
1. Fixed Uiso
 At 1.2 times of:
  All C(H) groups
 At 1.5 times of:
  All C(H,H,H) groups
2. Rigid bond restraints
 C1, C2, C3, C4, C5
 with sigma for 1-2 distances of 0.005 and sigma for 1-3 distances of 0.005
 C1A, C2A, C3A, C4A, C5A
 with sigma for 1-2 distances of 0.005 and sigma for 1-3 distances of 0.005
 C1B, C2B, C3B, C4B, C5B
 with sigma for 1-2 distances of 0.005 and sigma for 1-3 distances of 0.005
 C1C, C2C, C3C, C4C, C5C
 with sigma for 1-2 distances of 0.005 and sigma for 1-3 distances of 0.005
 C1D, C2D, C3D, C4D, C5D
 with sigma for 1-2 distances of 0.005 and sigma for 1-3 distances of 0.005
 C1E, C2E, C3E, C4E, C5E
 with sigma for 1-2 distances of 0.005 and sigma for 1-3 distances of 0.005
 C1F, C2F, C3F, C4F, C5F
 with sigma for 1-2 distances of 0.005 and sigma for 1-3 distances of 0.005
 C1G, C2G, C3G, C4G, C5G
 with sigma for 1-2 distances of 0.005 and sigma for 1-3 distances of 0.005
3. Uiso/Uaniso restraints and constraints
C1 \\sim C2 \\sim C3 \\sim C4 \\sim C5: within 2A with sigma of 0.01 and sigma
for terminal atoms of 0.02
C1A \\sim C2A \\sim C3A \\sim C4A \\sim C5A: within 2A with sigma of 0.01 and
sigma for terminal atoms of 0.02
C1B \\sim C2B \\sim C3B \\sim C4B \\sim C5B: within 2A with sigma of 0.01 and
sigma for terminal atoms of 0.02
C1C \\sim C2C \\sim C3C \\sim C4C \\sim C5C: within 2A with sigma of 0.01 and
sigma for terminal atoms of 0.02
C1D \\sim C2D \\sim C3D \\sim C4D \\sim C5D: within 2A with sigma of 0.01 and
sigma for terminal atoms of 0.02
C1E \\sim C2E \\sim C3E \\sim C4E \\sim C5E: within 2A with sigma of 0.01 and
sigma for terminal atoms of 0.02
C1F \\sim C2F \\sim C3F \\sim C4F \\sim C5F: within 2A with sigma of 0.01 and
sigma for terminal atoms of 0.02
C1G \\sim C2G \\sim C3G \\sim C4G \\sim C5G: within 2A with sigma of 0.01 and
sigma for terminal atoms of 0.02
Uanis(C4) \\sim Ueq, Uanis(C4A) \\sim Ueq, Uanis(C4B) \\sim Ueq, Uanis(C4C)
\\sim Ueq, Uanis(C4D) \\sim Ueq, Uanis(C4E) \\sim Ueq, Uanis(C4F) \\sim Ueq,
Uanis(C4G) \\sim Ueq: with sigma of 0.005 and sigma for terminal atoms of 0.01
Uanis(C14A) \\sim Ueq, Uanis(C20D) \\sim Ueq, Uanis(C11D) \\sim Ueq: with sigma
of 0.005 and sigma for terminal atoms of 0.01
4.a Ternary CH refined with riding coordinates:
 C11(H11), C12(H12), C19(H19), C20(H20), C11D(H11D), C12D(H12D), C19D(H19D),
 C20D(H20D), C11F(H11F), C12F(H12F), C19F(H19F), C20F(H20F), C11A(H11A),
 C12A(H12A), C19A(H19A), C20A(H20A), C11E(H11E), C12E(H12E), C19E(H19E),
 C20E(H20E), C11B(H11B), C12B(H12B), C19B(H19B), C20B(H20B), C11C(H11C),
 C12C(H12C), C19C(H19C), C20C(H20C), C11G(H11G), C12G(H12G), C19G(H19G),
 C20G(H20G)
4.b Aromatic/amide H refined with riding coordinates:
 C14(H14), C15(H15), C16(H16), C17(H17), C14D(H14D), C15D(H15D), C16D(H16D),
 C17D(H17D), C14F(H14F), C15F(H15F), C16F(H16F), C17F(H17F), C14A(H14A),
 C15A(H15A), C16A(H16A), C17A(H17A), C14E(H14E), C15E(H15E), C16E(H16E),
 C17E(H17E), C14B(H14B), C15B(H15B), C16B(H16B), C17B(H17B), C14C(H14C),
 C15C(H15C), C16C(H16C), C17C(H17C), C14G(H14G), C15G(H15G), C16G(H16G),
 C17G(H17G)
4.c Idealised Me refined as rotating group:
 C6(H6A,H6B,H6C), C7(H7A,H7B,H7C), C8(H8A,H8B,H8C), C9(H9A,H9B,H9C), C10(H10A,
 H10B,H10C), C6D(H6DA,H6DB,H6DC), C7D(H7DA,H7DB,H7DC), C8D(H8DA,H8DB,H8DC),
 C9D(H9DA,H9DB,H9DC), C10D(H10D,H10E,H10F), C6F(H6FA,H6FB,H6FC), C7F(H7FA,H7FB,
 H7FC), C8F(H8FA,H8FB,H8FC), C9F(H9FA,H9FB,H9FC), C10F(H10G,H10H,H10I),
 C6A(H6AA,H6AB,H6AC), C7A(H7AA,H7AB,H7AC), C8A(H8AA,H8AB,H8AC), C9A(H9AA,H9AB,
 H9AC), C10A(H10J,H10K,H10L), C6E(H6EA,H6EB,H6EC), C7E(H7EA,H7EB,H7EC),
 C8E(H8EA,H8EB,H8EC), C9E(H9EA,H9EB,H9EC), C10E(H10M,H10N,H10O), C6B(H6BA,H6BB,
 H6BC), C7B(H7BA,H7BB,H7BC), C8B(H8BA,H8BB,H8BC), C9B(H9BA,H9BB,H9BC),
 C10B(H10P,H10Q,H10R), C6C(H6CA,H6CB,H6CC), C7C(H7CA,H7CB,H7CC), C8C(H8CA,H8CB,
 H8CC), C9C(H9CA,H9CB,H9CC), C10C(H10S,H10T,H10U), C6G(H6GA,H6GB,H6GC),
 C7G(H7GA,H7GB,H7GC), C8G(H8GA,H8GB,H8GC), C9G(H9GA,H9GB,H9GC), C10G(H10V,H10W,
 H10X)
;
_shelx_shelxl_version_number 2014/7
_olex2_exptl_crystal_mounting_method 'mounted on a Mitegen loop using Paratone-N oil'
_olex2_submission_special_instructions 'No special instructions were received'
_oxdiff_exptl_absorpt_empirical_details
;
Empirical correction (ABSPACK) includes:
- Absorption correction using spherical harmonics
- Frame scaling
;
_oxdiff_exptl_absorpt_empirical_full_max 1.127
_oxdiff_exptl_absorpt_empirical_full_min 0.890

loop_
_space_group_symop_operation_xyz
'x, y, z'
'x, -y, z+1/2'
'x+1/2, y+1/2, z'
'x+1/2, -y+1/2, z+1/2'

loop_
_atom_site_label
_atom_site_type_symbol
_atom_site_fract_x
_atom_site_fract_y
_atom_site_fract_z
_atom_site_U_iso_or_equiv
_atom_site_adp_type
_atom_site_occupancy
_atom_site_site_symmetry_order
_atom_site_calc_flag
_atom_site_refinement_flags_posn
_atom_site_refinement_flags_adp
_atom_site_refinement_flags_occupancy
_atom_site_disorder_assembly
_atom_site_disorder_group
C1 C 0.4290(4) 0.5976(4) 0.3794(4) 0.0108(16) Uani 1 1 d . U . . .
C2 C 0.4556(4) 0.6093(4) 0.3336(4) 0.0143(17) Uani 1 1 d . U . . .
C3 C 0.4101(4) 0.6009(4) 0.2908(4) 0.0111(16) Uani 1 1 d . U . . .
C4 C 0.3551(4) 0.5841(4) 0.3099(3) 0.0107(16) Uani 1 1 d . U . . .
C5 C 0.3663(4) 0.5832(4) 0.3663(4) 0.0112(16) Uani 1 1 d . U . . .
C6 C 0.4606(5) 0.6049(5) 0.4335(4) 0.019(2) Uani 1 1 d . . . . .
H6A H 0.5001 0.5871 0.4361 0.028 Uiso 1 1 calc GR . . . .
H6B H 0.4374 0.5854 0.4572 0.028 Uiso 1 1 calc GR . . . .
H6C H 0.4643 0.6468 0.4418 0.028 Uiso 1 1 calc GR . . . .
C7 C 0.5187(4) 0.6317(5) 0.3323(4) 0.020(2) Uani 1 1 d . . . . .
H7A H 0.5323 0.6200 0.3003 0.029 Uiso 1 1 calc GR . . . .
H7B H 0.5451 0.6149 0.3606 0.029 Uiso 1 1 calc GR . . . .
H7C H 0.5192 0.6747 0.3349 0.029 Uiso 1 1 calc GR . . . .
C8 C 0.4166(5) 0.6098(5) 0.2355(4) 0.019(2) Uani 1 1 d . . . . .
H8A H 0.3965 0.5778 0.2155 0.029 Uiso 1 1 calc GR . . . .
H8B H 0.4587 0.6100 0.2313 0.029 Uiso 1 1 calc GR . . . .
H8C H 0.3986 0.6475 0.2240 0.029 Uiso 1 1 calc GR . . . .
C9 C 0.2960(4) 0.5713(4) 0.2770(4) 0.0147(19) Uani 1 1 d . . . . .
H9A H 0.2678 0.5549 0.2981 0.022 Uiso 1 1 calc GR . . . .
H9B H 0.3024 0.5429 0.2506 0.022 Uiso 1 1 calc GR . . . .
H9C H 0.2799 0.6078 0.2613 0.022 Uiso 1 1 calc GR . . . .
C10 C 0.3211(5) 0.5737(4) 0.4035(4) 0.015(2) Uani 1 1 d . . . . .
H10A H 0.3376 0.5468 0.4303 0.022 Uiso 1 1 calc GR . . . .
H10B H 0.2847 0.5569 0.3854 0.022 Uiso 1 1 calc GR . . . .
H10C H 0.3120 0.6115 0.4184 0.022 Uiso 1 1 calc GR . . . .
C11 C 0.4371(4) 0.4371(4) 0.2926(3) 0.0105(18) Uani 1 1 d . . . . .
H11 H 0.4433 0.4386 0.2561 0.013 Uiso 1 1 calc R . . . .
C12 C 0.3777(4) 0.4311(4) 0.3092(4) 0.0132(19) Uani 1 1 d . . . . .
H12 H 0.3427 0.4340 0.2823 0.016 Uiso 1 1 calc R . . . .
C13 C 0.3714(4) 0.3912(4) 0.3532(3) 0.0084(17) Uani 1 1 d . . . . .
C14 C 0.3256(4) 0.3497(4) 0.3573(4) 0.011(2) Uani 1 1 d . . . . .
H14 H 0.2937 0.3459 0.3307 0.014 Uiso 1 1 calc R . . . .
C15 C 0.3275(4) 0.3144(4) 0.4005(4) 0.014(2) Uani 1 1 d . . . . .
H15 H 0.2959 0.2881 0.4038 0.017 Uiso 1 1 calc R . . . .
C16 C 0.3762(4) 0.3177(4) 0.4394(4) 0.0141(19) Uani 1 1 d . . . . .
H16 H 0.3781 0.2923 0.4679 0.017 Uiso 1 1 calc R . . . .
C17 C 0.4231(4) 0.3598(4) 0.4358(4) 0.012(2) Uani 1 1 d . . . . .
H17 H 0.4558 0.3623 0.4617 0.015 Uiso 1 1 calc R . . . .
C18 C 0.4196(4) 0.3971(4) 0.3933(3) 0.0107(18) Uani 1 1 d . . . . .
C19 C 0.4637(4) 0.4442(4) 0.3842(3) 0.0116(18) Uani 1 1 d . . . . .
H19 H 0.4923 0.4569 0.4140 0.014 Uiso 1 1 calc R . . . .
C20 C 0.4853(4) 0.4446(4) 0.3341(4) 0.0117(19) Uani 1 1 d . . . . .
H20 H 0.5276 0.4514 0.3292 0.014 Uiso 1 1 calc R . . . .
Ir1 Ir 0.42079(2) 0.51399(2) 0.33536(2) 0.00786(8) Uani 1 1 d . . . . .
C1D C 0.7902(4) 0.2188(4) 0.5848(4) 0.0114(17) Uani 1 1 d . U . . .
C2D C 0.7614(4) 0.2322(4) 0.6298(4) 0.0117(17) Uani 1 1 d . U . . .
C3D C 0.8057(4) 0.2233(4) 0.6737(4) 0.0104(16) Uani 1 1 d . U . . .
C4D C 0.8611(4) 0.2044(4) 0.6567(3) 0.0081(15) Uani 1 1 d . U . . .
C5D C 0.8525(4) 0.2028(4) 0.6017(3) 0.0090(15) Uani 1 1 d . U . . .
C6D C 0.7613(5) 0.2256(5) 0.5299(4) 0.023(3) Uani 1 1 d . . . . .
H6DA H 0.7184 0.2198 0.5281 0.035 Uiso 1 1 calc GR . . . .
H6DB H 0.7777 0.1962 0.5087 0.035 Uiso 1 1 calc GR . . . .
H6DC H 0.7692 0.2651 0.5178 0.035 Uiso 1 1 calc GR . . . .
C7D C 0.6985(4) 0.2550(4) 0.6295(4) 0.022(2) Uani 1 1 d . . . . .
H7DA H 0.6840 0.2443 0.6612 0.032 Uiso 1 1 calc GR . . . .
H7DB H 0.6727 0.2375 0.6010 0.032 Uiso 1 1 calc GR . . . .
H7DC H 0.6982 0.2979 0.6259 0.032 Uiso 1 1 calc GR . . . .
C8D C 0.7977(5) 0.2340(5) 0.7300(4) 0.019(2) Uani 1 1 d . . . . .
H8DA H 0.8263 0.2100 0.7518 0.029 Uiso 1 1 calc GR . . . .
H8DB H 0.7573 0.2231 0.7354 0.029 Uiso 1 1 calc GR . . . .
H8DC H 0.8044 0.2756 0.7382 0.029 Uiso 1 1 calc GR . . . .
C9D C 0.9189(4) 0.1921(4) 0.6913(4) 0.016(2) Uani 1 1 d . . . . .
H9DA H 0.9427 0.1638 0.6749 0.024 Uiso 1 1 calc GR . . . .
H9DB H 0.9099 0.1759 0.7234 0.024 Uiso 1 1 calc GR . . . .
H9DC H 0.9412 0.2289 0.6976 0.024 Uiso 1 1 calc GR . . . .
C10D C 0.8992(5) 0.1902(5) 0.5661(4) 0.015(2) Uani 1 1 d . . . . .
H10D H 0.8814 0.1663 0.5375 0.023 Uiso 1 1 calc GR . . . .
H10E H 0.9326 0.1688 0.5847 0.023 Uiso 1 1 calc GR . . . .
H10F H 0.9134 0.2274 0.5536 0.023 Uiso 1 1 calc GR . . . .
C11D C 0.7769(4) 0.0574(4) 0.6709(3) 0.0109(18) Uani 1 1 d . U . . .
H11D H 0.7710 0.0574 0.7074 0.013 Uiso 1 1 calc R . . . .
C12D C 0.8355(4) 0.0515(4) 0.6534(4) 0.0120(19) Uani 1 1 d . . . . .
H12D H 0.8711 0.0525 0.6798 0.014 Uiso 1 1 calc R . . . .
C13D C 0.8393(4) 0.0124(4) 0.6071(3) 0.0101(17) Uani 1 1 d . . . . .
C14D C 0.8837(4) -0.0292(4) 0.6007(4) 0.017(2) Uani 1 1 d . . . . .
H14D H 0.9147 -0.0365 0.6274 0.020 Uiso 1 1 calc R . . . .
C15D C 0.8819(4) -0.0603(4) 0.5540(4) 0.016(2) Uani 1 1 d . . . . .
H15D H 0.9123 -0.0877 0.5494 0.019 Uiso 1 1 calc R . . . .
C16D C 0.8351(4) -0.0506(4) 0.5147(4) 0.018(2) Uani 1 1 d . . . . .
H16D H 0.8342 -0.0711 0.4836 0.022 Uiso 1 1 calc R . . . .
C17D C 0.7893(5) -0.0098(4) 0.5217(4) 0.014(2) Uani 1 1 d . . . . .
H17D H 0.7567 -0.0046 0.4960 0.017 Uiso 1 1 calc R . . . .
C18D C 0.7926(4) 0.0232(4) 0.5673(3) 0.0091(17) Uani 1 1 d . . . . .
C19D C 0.7490(4) 0.0694(4) 0.5796(4) 0.0099(18) Uani 1 1 d . . . . .
H19D H 0.7197 0.0839 0.5510 0.012 Uiso 1 1 calc R . . . .
C20D C 0.7292(4) 0.0675(4) 0.6299(4) 0.0079(18) Uani 1 1 d . U . . .
H20D H 0.6873 0.0752 0.6356 0.009 Uiso 1 1 calc R . . . .
Ir1D Ir 0.79452(2) 0.13593(2) 0.62989(2) 0.00764(8) Uani 1 1 d . . . . .
C1F C 0.6617(4) 0.1385(4) 0.8808(4) 0.0097(16) Uani 1 1 d . U . . .
C2F C 0.6669(4) 0.1042(4) 0.8351(3) 0.0112(16) Uani 1 1 d . U . . .
C3F C 0.6532(4) 0.1423(4) 0.7920(4) 0.0119(17) Uani 1 1 d . U . . .
C4F C 0.6390(4) 0.2008(4) 0.8102(3) 0.0094(16) Uani 1 1 d . U . . .
C5F C 0.6462(4) 0.1992(4) 0.8655(4) 0.0103(16) Uani 1 1 d . U . . .
C6F C 0.6762(4) 0.1175(5) 0.9344(4) 0.020(2) Uani 1 1 d . . . . .
H6FA H 0.6691 0.0751 0.9358 0.030 Uiso 1 1 calc GR . . . .
H6FB H 0.6511 0.1380 0.9559 0.030 Uiso 1 1 calc GR . . . .
H6FC H 0.7180 0.1257 0.9463 0.030 Uiso 1 1 calc GR . . . .
C7F C 0.6885(5) 0.0400(4) 0.8344(4) 0.022(2) Uani 1 1 d . . . . .
H7FA H 0.6731 0.0218 0.8021 0.032 Uiso 1 1 calc GR . . . .
H7FB H 0.6743 0.0182 0.8621 0.032 Uiso 1 1 calc GR . . . .
H7FC H 0.7319 0.0393 0.8386 0.032 Uiso 1 1 calc GR . . . .
C8F C 0.6547(5) 0.1256(4) 0.7358(4) 0.017(2) Uani 1 1 d . . . . .
H8FA H 0.6219 0.1451 0.7147 0.025 Uiso 1 1 calc GR . . . .
H8FB H 0.6508 0.0829 0.7318 0.025 Uiso 1 1 calc GR . . . .
H8FC H 0.6924 0.1384 0.7253 0.025 Uiso 1 1 calc GR . . . .
C9F C 0.6224(4) 0.2541(4) 0.7766(3) 0.0132(18) Uani 1 1 d . . . . .
H9FA H 0.6100 0.2864 0.7972 0.020 Uiso 1 1 calc GR . . . .
H9FB H 0.5897 0.2437 0.7505 0.020 Uiso 1 1 calc GR . . . .
H9FC H 0.6567 0.2665 0.7606 0.020 Uiso 1 1 calc GR . . . .
C10F C 0.6424(4) 0.2510(5) 0.9023(4) 0.015(2) Uani 1 1 d . . . . .
H10G H 0.6246 0.2374 0.9318 0.022 Uiso 1 1 calc GR . . . .
H10H H 0.6178 0.2822 0.8852 0.022 Uiso 1 1 calc GR . . . .
H10I H 0.6823 0.2662 0.9134 0.022 Uiso 1 1 calc GR . . . .
C11F C 0.4883(3) 0.1177(4) 0.7929(3) 0.0105(17) Uani 1 1 d . . . . .
H11F H 0.4840 0.1054 0.7566 0.013 Uiso 1 1 calc R . . . .
C12F C 0.4853(4) 0.1801(4) 0.8089(4) 0.0120(19) Uani 1 1 d . . . . .
H12F H 0.4841 0.2107 0.7819 0.014 Uiso 1 1 calc R . . . .
C13F C 0.4524(4) 0.1934(4) 0.8538(3) 0.0090(18) Uani 1 1 d . . . . .
C14F C 0.4113(4) 0.2399(4) 0.8576(4) 0.011(2) Uani 1 1 d . . . . .
H14F H 0.4026 0.2669 0.8305 0.014 Uiso 1 1 calc R . . . .
C15F C 0.3830(4) 0.2461(5) 0.9021(4) 0.016(2) Uani 1 1 d . . . . .
H15F H 0.3572 0.2782 0.9056 0.019 Uiso 1 1 calc R . . . .
C16F C 0.3939(4) 0.2038(4) 0.9403(4) 0.0153(19) Uani 1 1 d . . . . .
H16F H 0.3739 0.2068 0.9693 0.018 Uiso 1 1 calc R . . . .
C17F C 0.4341(4) 0.1566(5) 0.9370(4) 0.012(2) Uani 1 1 d . . . . .
H17F H 0.4406 0.1282 0.9632 0.014 Uiso 1 1 calc R . . . .
C18F C 0.4645(4) 0.1525(4) 0.8939(3) 0.0086(17) Uani 1 1 d . . . . .
C19F C 0.5095(4) 0.1062(4) 0.8845(3) 0.0096(17) Uani 1 1 d . . . . .
H19F H 0.5263 0.0816 0.9141 0.012 Uiso 1 1 calc R . . . .
C20F C 0.5019(4) 0.0774(4) 0.8340(4) 0.0094(18) Uani 1 1 d . . . . .
H20F H 0.5076 0.0342 0.8291 0.011 Uiso 1 1 calc R . . . .
Ir1F Ir 0.57220(2) 0.14017(2) 0.83541(2) 0.00769(8) Uani 1 1 d . . . . .
C1A C 0.6761(4) 0.3454(4) 0.3811(4) 0.0123(17) Uani 1 1 d . U . . .
C2A C 0.7040(4) 0.3573(4) 0.3354(4) 0.0153(18) Uani 1 1 d . U . . .
C3A C 0.6592(4) 0.3498(4) 0.2921(4) 0.0111(16) Uani 1 1 d . U . . .
C4A C 0.6032(4) 0.3324(4) 0.3103(3) 0.0096(15) Uani 1 1 d . U . . .
C5A C 0.6133(4) 0.3306(4) 0.3662(3) 0.0096(16) Uani 1 1 d . U . . .
C6A C 0.7060(5) 0.3515(5) 0.4354(4) 0.022(3) Uani 1 1 d . . . . .
H6AA H 0.7466 0.3365 0.4379 0.033 Uiso 1 1 calc GR . . . .
H6AB H 0.6837 0.3289 0.4579 0.033 Uiso 1 1 calc GR . . . .
H6AC H 0.7067 0.3930 0.4452 0.033 Uiso 1 1 calc GR . . . .
C7A C 0.7673(4) 0.3796(5) 0.3355(5) 0.025(2) Uani 1 1 d . . . . .
H7AA H 0.7807 0.3706 0.3028 0.038 Uiso 1 1 calc GR . . . .
H7AB H 0.7935 0.3602 0.3626 0.038 Uiso 1 1 calc GR . . . .
H7AC H 0.7684 0.4222 0.3409 0.038 Uiso 1 1 calc GR . . . .
C8A C 0.6671(5) 0.3604(5) 0.2375(4) 0.021(2) Uani 1 1 d . . . . .
H8AA H 0.6390 0.3360 0.2156 0.032 Uiso 1 1 calc GR . . . .
H8AB H 0.7077 0.3502 0.2323 0.032 Uiso 1 1 calc GR . . . .
H8AC H 0.6596 0.4020 0.2292 0.032 Uiso 1 1 calc GR . . . .
C9A C 0.5452(4) 0.3213(4) 0.2758(4) 0.018(2) Uani 1 1 d . . . . .
H9AA H 0.5158 0.3050 0.2957 0.027 Uiso 1 1 calc GR . . . .
H9AB H 0.5522 0.2935 0.2492 0.027 Uiso 1 1 calc GR . . . .
H9AC H 0.5304 0.3585 0.2605 0.027 Uiso 1 1 calc GR . . . .
C10A C 0.5677(5) 0.3211(5) 0.4024(4) 0.017(2) Uani 1 1 d . . . . .
H10J H 0.5828 0.2920 0.4280 0.025 Uiso 1 1 calc GR . . . .
H10K H 0.5307 0.3068 0.3835 0.025 Uiso 1 1 calc GR . . . .
H10L H 0.5604 0.3583 0.4190 0.025 Uiso 1 1 calc GR . . . .
C11A C 0.6844(4) 0.1847(4) 0.2929(4) 0.0124(18) Uani 1 1 d . . . . .
H11A H 0.6905 0.1863 0.2564 0.015 Uiso 1 1 calc R . . . .
C12A C 0.6245(4) 0.1793(4) 0.3094(4) 0.0127(19) Uani 1 1 d . . . . .
H12A H 0.5893 0.1821 0.2827 0.015 Uiso 1 1 calc R . . . .
C13A C 0.6194(4) 0.1389(4) 0.3538(3) 0.0105(18) Uani 1 1 d . . . . .
C14A C 0.5731(4) 0.0977(4) 0.3579(4) 0.013(2) Uani 1 1 d . U . . .
H14A H 0.5408 0.0938 0.3317 0.015 Uiso 1 1 calc R . . . .
C15A C 0.5762(4) 0.0626(4) 0.4021(4) 0.017(2) Uani 1 1 d . . . . .
H15A H 0.5449 0.0360 0.4057 0.021 Uiso 1 1 calc R . . . .
C16A C 0.6246(4) 0.0664(4) 0.4408(4) 0.0142(19) Uani 1 1 d . . . . .
H16A H 0.6264 0.0415 0.4696 0.017 Uiso 1 1 calc R . . . .
C17A C 0.6707(5) 0.1078(4) 0.4367(4) 0.014(2) Uani 1 1 d . . . . .
H17A H 0.7033 0.1107 0.4626 0.017 Uiso 1 1 calc R . . . .
C18A C 0.6676(4) 0.1443(4) 0.3940(3) 0.0096(17) Uani 1 1 d . . . . .
C19A C 0.7116(4) 0.1920(4) 0.3845(3) 0.0085(17) Uani 1 1 d . . . . .
H19A H 0.7407 0.2047 0.4139 0.010 Uiso 1 1 calc R . . . .
C20A C 0.7325(4) 0.1923(4) 0.3339(4) 0.012(2) Uani 1 1 d . . . . .
H20A H 0.7747 0.1991 0.3286 0.015 Uiso 1 1 calc R . . . .
Ir1A Ir 0.66840(2) 0.26195(2) 0.33557(2) 0.00795(9) Uani 1 1 d . . . . .
C1E C 0.9119(4) 0.3909(4) 0.8814(4) 0.0121(17) Uani 1 1 d . U . . .
C2E C 0.9184(4) 0.3560(4) 0.8363(4) 0.0151(16) Uani 1 1 d . U . . .
C3E C 0.9036(4) 0.3937(4) 0.7932(4) 0.0114(17) Uani 1 1 d . U . . .
C4E C 0.8882(4) 0.4521(4) 0.8100(4) 0.0106(16) Uani 1 1 d . U . . .
C5E C 0.8945(4) 0.4504(4) 0.8659(4) 0.0116(16) Uani 1 1 d . U . . .
C6E C 0.9256(5) 0.3708(5) 0.9363(4) 0.026(3) Uani 1 1 d . . . . .
H6EA H 0.9676 0.3777 0.9482 0.038 Uiso 1 1 calc GR . . . .
H6EB H 0.9169 0.3288 0.9385 0.038 Uiso 1 1 calc GR . . . .
H6EC H 0.9012 0.3931 0.9573 0.038 Uiso 1 1 calc GR . . . .
C7E C 0.9405(4) 0.2925(4) 0.8364(4) 0.021(2) Uani 1 1 d . . . . .
H7EA H 0.9232 0.2728 0.8053 0.032 Uiso 1 1 calc GR . . . .
H7EB H 0.9287 0.2717 0.8657 0.032 Uiso 1 1 calc GR . . . .
H7EC H 0.9838 0.2923 0.8384 0.032 Uiso 1 1 calc GR . . . .
C8E C 0.9059(5) 0.3771(5) 0.7371(4) 0.019(2) Uani 1 1 d . . . . .
H8EA H 0.8742 0.3976 0.7156 0.029 Uiso 1 1 calc GR . . . .
H8EB H 0.9006 0.3345 0.7329 0.029 Uiso 1 1 calc GR . . . .
H8EC H 0.9444 0.3886 0.7274 0.029 Uiso 1 1 calc GR . . . .
C9E C 0.8711(4) 0.5047(4) 0.7761(3) 0.0136(18) Uani 1 1 d . . . . .
H9EA H 0.8538 0.5353 0.7955 0.020 Uiso 1 1 calc GR . . . .
H9EB H 0.8421 0.4925 0.7476 0.020 Uiso 1 1 calc GR . . . .
H9EC H 0.9065 0.5202 0.7633 0.020 Uiso 1 1 calc GR . . . .
C10E C 0.8893(5) 0.5032(5) 0.9020(4) 0.017(2) Uani 1 1 d . . . . .
H10M H 0.8726 0.4896 0.9320 0.026 Uiso 1 1 calc GR . . . .
H10N H 0.8633 0.5332 0.8845 0.026 Uiso 1 1 calc GR . . . .
H10O H 0.9287 0.5200 0.9122 0.026 Uiso 1 1 calc GR . . . .
C11E C 0.7389(4) 0.3660(4) 0.7939(3) 0.0110(18) Uani 1 1 d . . . . .
H11E H 0.7346 0.3535 0.7576 0.013 Uiso 1 1 calc R . . . .
C12E C 0.7354(4) 0.4284(4) 0.8097(4) 0.0118(19) Uani 1 1 d . . . . .
H12E H 0.7335 0.4589 0.7825 0.014 Uiso 1 1 calc R . . . .
C13E C 0.7023(4) 0.4413(4) 0.8544(4) 0.0116(19) Uani 1 1 d . . . . .
C14E C 0.6618(4) 0.4877(4) 0.8587(4) 0.014(2) Uani 1 1 d . . . . .
H14E H 0.6532 0.5150 0.8319 0.017 Uiso 1 1 calc R . . . .
C15E C 0.6337(4) 0.4936(5) 0.9034(5) 0.019(2) Uani 1 1 d . . . . .
H15E H 0.6074 0.5253 0.9069 0.023 Uiso 1 1 calc R . . . .
C16E C 0.6456(4) 0.4519(5) 0.9420(4) 0.019(2) Uani 1 1 d . . . . .
H16E H 0.6263 0.4552 0.9714 0.022 Uiso 1 1 calc R . . . .
C17E C 0.6859(4) 0.4047(5) 0.9384(4) 0.014(2) Uani 1 1 d . . . . .
H17E H 0.6931 0.3765 0.9647 0.017 Uiso 1 1 calc R . . . .
C18E C 0.7155(4) 0.4007(4) 0.8941(4) 0.0106(18) Uani 1 1 d . . . . .
C19E C 0.7610(4) 0.3546(4) 0.8856(3) 0.0097(17) Uani 1 1 d . . . . .
H19E H 0.7782 0.3305 0.9153 0.012 Uiso 1 1 calc R . . . .
C20E C 0.7533(4) 0.3261(4) 0.8350(4) 0.0085(18) Uani 1 1 d . . . . .
H20E H 0.7599 0.2831 0.8300 0.010 Uiso 1 1 calc R . . . .
Ir1E Ir 0.82259(2) 0.39034(2) 0.83572(2) 0.00785(9) Uani 1 1 d . . . . .
C1B C 0.7974(4) 0.2650(4) 0.0849(4) 0.0122(17) Uani 1 1 d . U . . .
C2B C 0.7932(3) 0.2307(4) 0.1306(3) 0.0123(16) Uani 1 1 d . U . . .
C3B C 0.8094(4) 0.2691(4) 0.1739(4) 0.0096(16) Uani 1 1 d . U . . .
C4B C 0.8247(4) 0.3262(4) 0.1545(4) 0.0103(16) Uani 1 1 d . U . . .
C5B C 0.8160(4) 0.3252(4) 0.0989(3) 0.0091(15) Uani 1 1 d . U . . .
C6B C 0.7795(4) 0.2412(5) 0.0305(4) 0.019(2) Uani 1 1 d . . . . .
H6BA H 0.7903 0.1996 0.0292 0.029 Uiso 1 1 calc GR . . . .
H6BB H 0.8004 0.2635 0.0068 0.029 Uiso 1 1 calc GR . . . .
H6BC H 0.7367 0.2456 0.0211 0.029 Uiso 1 1 calc GR . . . .
C7B C 0.7697(5) 0.1671(4) 0.1322(4) 0.021(2) Uani 1 1 d . . . . .
H7BA H 0.7842 0.1493 0.1650 0.032 Uiso 1 1 calc GR . . . .
H7BB H 0.7837 0.1440 0.1051 0.032 Uiso 1 1 calc GR . . . .
H7BC H 0.7262 0.1675 0.1276 0.032 Uiso 1 1 calc GR . . . .
C8B C 0.8097(4) 0.2534(5) 0.2294(4) 0.019(2) Uani 1 1 d . . . . .
H8BA H 0.8365 0.2799 0.2504 0.028 Uiso 1 1 calc GR . . . .
H8BB H 0.8232 0.2127 0.2351 0.028 Uiso 1 1 calc GR . . . .
H8BC H 0.7695 0.2574 0.2385 0.028 Uiso 1 1 calc GR . . . .
C9B C 0.8424(4) 0.3797(4) 0.1882(4) 0.016(2) Uani 1 1 d . . . . .
H9BA H 0.8633 0.4082 0.1694 0.024 Uiso 1 1 calc GR . . . .
H9BB H 0.8683 0.3671 0.2185 0.024 Uiso 1 1 calc GR . . . .
H9BC H 0.8067 0.3981 0.1981 0.024 Uiso 1 1 calc GR . . . .
C10B C 0.8207(5) 0.3759(5) 0.0630(4) 0.019(2) Uani 1 1 d . . . . .
H10P H 0.8405 0.3626 0.0346 0.029 Uiso 1 1 calc GR . . . .
H10Q H 0.8438 0.4076 0.0809 0.029 Uiso 1 1 calc GR . . . .
H10R H 0.7810 0.3902 0.0503 0.029 Uiso 1 1 calc GR . . . .
C11B C 0.9730(3) 0.2414(4) 0.1704(3) 0.0113(17) Uani 1 1 d . . . . .
H11B H 0.9779 0.2303 0.2070 0.014 Uiso 1 1 calc R . . . .
C12B C 0.9764(4) 0.3023(4) 0.1526(4) 0.0106(18) Uani 1 1 d . . . . .
H12B H 0.9786 0.3339 0.1788 0.013 Uiso 1 1 calc R . . . .
C13B C 1.0099(4) 0.3127(4) 0.1082(4) 0.0126(19) Uani 1 1 d . . . . .
C14B C 1.0510(5) 0.3583(4) 0.1022(4) 0.018(2) Uani 1 1 d . . . . .
H14B H 1.0606 0.3864 0.1283 0.022 Uiso 1 1 calc R . . . .
C15B C 1.0775(5) 0.3620(5) 0.0578(5) 0.023(3) Uani 1 1 d . . . . .
H15B H 1.1052 0.3925 0.0543 0.028 Uiso 1 1 calc R . . . .
C16B C 1.0640(4) 0.3212(4) 0.0180(4) 0.018(2) Uani 1 1 d . . . . .
H16B H 1.0824 0.3243 -0.0118 0.022 Uiso 1 1 calc R . . . .
C17B C 1.0224(4) 0.2754(4) 0.0231(4) 0.012(2) Uani 1 1 d . . . . .
H17B H 1.0136 0.2472 -0.0030 0.014 Uiso 1 1 calc R . . . .
C18B C 0.9946(4) 0.2724(4) 0.0671(4) 0.0111(18) Uani 1 1 d . . . . .
C19B C 0.9497(4) 0.2267(4) 0.0790(3) 0.0109(18) Uani 1 1 d . . . . .
H19B H 0.9313 0.2022 0.0500 0.013 Uiso 1 1 calc R . . . .
C20B C 0.9577(4) 0.1984(4) 0.1289(4) 0.013(2) Uani 1 1 d . . . . .
H20B H 0.9514 0.1555 0.1344 0.015 Uiso 1 1 calc R . . . .
Ir1B Ir 0.88896(2) 0.26406(2) 0.12836(2) 0.00814(9) Uani 1 1 d . . . . .
C1C C 1.0516(4) 0.0173(4) 0.0863(4) 0.0116(17) Uani 1 1 d . U . . .
C2C C 1.0476(4) -0.0160(4) 0.1324(3) 0.0117(16) Uani 1 1 d . U . . .
C3C C 1.0634(4) 0.0227(4) 0.1761(4) 0.0101(16) Uani 1 1 d . U . . .
C4C C 1.0783(4) 0.0802(4) 0.1562(3) 0.0088(15) Uani 1 1 d . U . . .
C5C C 1.0694(4) 0.0783(4) 0.1003(3) 0.0097(15) Uani 1 1 d . U . . .
C6C C 1.0335(4) -0.0054(5) 0.0322(4) 0.021(2) Uani 1 1 d . . . . .
H6CA H 1.0456 -0.0466 0.0300 0.031 Uiso 1 1 calc GR . . . .
H6CB H 1.0529 0.0183 0.0085 0.031 Uiso 1 1 calc GR . . . .
H6CC H 0.9904 -0.0025 0.0236 0.031 Uiso 1 1 calc GR . . . .
C7C C 1.0255(5) -0.0796(4) 0.1344(4) 0.023(2) Uani 1 1 d . . . . .
H7CA H 1.0402 -0.0969 0.1673 0.035 Uiso 1 1 calc GR . . . .
H7CB H 1.0400 -0.1026 0.1075 0.035 Uiso 1 1 calc GR . . . .
H7CC H 0.9820 -0.0800 0.1297 0.035 Uiso 1 1 calc GR . . . .
C8C C 1.0630(4) 0.0073(5) 0.2313(4) 0.019(2) Uani 1 1 d . . . . .
H8CA H 1.0907 0.0330 0.2523 0.029 Uiso 1 1 calc GR . . . .
H8CB H 1.0752 -0.0338 0.2370 0.029 Uiso 1 1 calc GR . . . .
H8CC H 1.0230 0.0127 0.2404 0.029 Uiso 1 1 calc GR . . . .
C9C C 1.0950(4) 0.1340(4) 0.1894(4) 0.0161(19) Uani 1 1 d . . . . .
H9CA H 1.0588 0.1534 0.1973 0.024 Uiso 1 1 calc GR . . . .
H9CB H 1.1178 0.1616 0.1713 0.024 Uiso 1 1 calc GR . . . .
H9CC H 1.1190 0.1216 0.2208 0.024 Uiso 1 1 calc GR . . . .
C10C C 1.0738(5) 0.1287(5) 0.0642(4) 0.019(2) Uani 1 1 d . . . . .
H10S H 1.0962 0.1161 0.0371 0.028 Uiso 1 1 calc GR . . . .
H10T H 1.0941 0.1618 0.0825 0.028 Uiso 1 1 calc GR . . . .
H10U H 1.0338 0.1408 0.0496 0.028 Uiso 1 1 calc GR . . . .
C11C C 1.2270(4) -0.0061(4) 0.1722(3) 0.0114(18) Uani 1 1 d . . . . .
H11C H 1.2319 -0.0179 0.2086 0.014 Uiso 1 1 calc R . . . .
C12C C 1.2300(4) 0.0567(4) 0.1549(4) 0.0124(19) Uani 1 1 d . . . . .
H12C H 1.2320 0.0879 0.1815 0.015 Uiso 1 1 calc R . . . .
C13C C 1.2640(4) 0.0679(4) 0.1110(4) 0.0110(18) Uani 1 1 d . . . . .
C14C C 1.3048(4) 0.1139(4) 0.1069(4) 0.015(2) Uani 1 1 d . . . . .
H14C H 1.3141 0.1413 0.1337 0.018 Uiso 1 1 calc R . . . .
C15C C 1.3316(5) 0.1185(5) 0.0615(4) 0.017(2) Uani 1 1 d . . . . .
H15C H 1.3586 0.1495 0.0581 0.020 Uiso 1 1 calc R . . . .
C16C C 1.3187(4) 0.0779(4) 0.0217(4) 0.017(2) Uani 1 1 d . . . . .
H16C H 1.3375 0.0814 -0.0079 0.020 Uiso 1 1 calc R . . . .
C17C C 1.2773(4) 0.0312(5) 0.0259(4) 0.014(2) Uani 1 1 d . . . . .
H17C H 1.2684 0.0038 -0.0009 0.017 Uiso 1 1 calc R . . . .
C18C C 1.2499(4) 0.0264(4) 0.0698(4) 0.0103(18) Uani 1 1 d . . . . .
C19C C 1.2039(4) -0.0187(4) 0.0805(3) 0.0098(17) Uani 1 1 d . . . . .
H19C H 1.1858 -0.0431 0.0514 0.012 Uiso 1 1 calc R . . . .
C20C C 1.2117(4) -0.0471(4) 0.1309(4) 0.0108(19) Uani 1 1 d . . . . .
H20C H 1.2051 -0.0901 0.1360 0.013 Uiso 1 1 calc R . . . .
Ir1C Ir 1.14289(2) 0.01773(2) 0.13015(2) 0.00798(9) Uani 1 1 d . . . . .
C1G C 0.5366(4) -0.0297(4) 0.5856(4) 0.0132(17) Uani 1 1 d . U . . .
C2G C 0.5088(4) -0.0181(4) 0.6305(4) 0.0111(16) Uani 1 1 d . U . . .
C3G C 0.5538(4) -0.0268(4) 0.6746(4) 0.0096(16) Uani 1 1 d . U . . .
C4G C 0.6090(4) -0.0437(4) 0.6561(3) 0.0090(15) Uani 1 1 d . U . . .
C5G C 0.5996(4) -0.0447(4) 0.6012(3) 0.0101(16) Uani 1 1 d . U . . .
C6G C 0.5061(5) -0.0217(5) 0.5311(4) 0.022(2) Uani 1 1 d . . . . .
H6GA H 0.4630 -0.0235 0.5307 0.032 Uiso 1 1 calc GR . . . .
H6GB H 0.5188 -0.0531 0.5098 0.032 Uiso 1 1 calc GR . . . .
H6GC H 0.5171 0.0165 0.5182 0.032 Uiso 1 1 calc GR . . . .
C7G C 0.4451(4) 0.0045(4) 0.6322(4) 0.022(2) Uani 1 1 d . . . . .
H7GA H 0.4326 -0.0052 0.6650 0.033 Uiso 1 1 calc GR . . . .
H7GB H 0.4181 -0.0141 0.6052 0.033 Uiso 1 1 calc GR . . . .
H7GC H 0.4441 0.0473 0.6275 0.033 Uiso 1 1 calc GR . . . .
C8G C 0.5463(5) -0.0170(5) 0.7310(4) 0.019(2) Uani 1 1 d . . . . .
H8GA H 0.5714 -0.0449 0.7521 0.028 Uiso 1 1 calc GR . . . .
H8GB H 0.5048 -0.0233 0.7356 0.028 Uiso 1 1 calc GR . . . .
H8GC H 0.5580 0.0232 0.7408 0.028 Uiso 1 1 calc GR . . . .
C9G C 0.6671(4) -0.0556(4) 0.6901(4) 0.0135(19) Uani 1 1 d . . . . .
H9GA H 0.6927 -0.0803 0.6720 0.020 Uiso 1 1 calc GR . . . .
H9GB H 0.6588 -0.0759 0.7208 0.020 Uiso 1 1 calc GR . . . .
H9GC H 0.6871 -0.0183 0.6993 0.020 Uiso 1 1 calc GR . . . .
C10G C 0.6459(5) -0.0551(5) 0.5651(4) 0.019(2) Uani 1 1 d . . . . .
H10V H 0.6268 -0.0735 0.5339 0.028 Uiso 1 1 calc GR . . . .
H10W H 0.6771 -0.0811 0.5814 0.028 Uiso 1 1 calc GR . . . .
H10X H 0.6633 -0.0175 0.5571 0.028 Uiso 1 1 calc GR . . . .
C11G C 0.5261(4) -0.1916(4) 0.6707(3) 0.0113(18) Uani 1 1 d . . . . .
H11G H 0.5186 -0.1914 0.7069 0.014 Uiso 1 1 calc R . . . .
C12G C 0.5863(4) -0.1967(4) 0.6548(3) 0.0103(18) Uani 1 1 d . . . . .
H12G H 0.6209 -0.1946 0.6821 0.012 Uiso 1 1 calc R . . . .
C13G C 0.5922(4) -0.2371(4) 0.6107(3) 0.0117(18) Uani 1 1 d . . . . .
C14G C 0.6370(4) -0.2790(4) 0.6063(4) 0.015(2) Uani 1 1 d . . . . .
H14G H 0.6678 -0.2844 0.6336 0.018 Uiso 1 1 calc R . . . .
C15G C 0.6365(5) -0.3132(4) 0.5615(4) 0.017(2) Uani 1 1 d . . . . .
H15G H 0.6669 -0.3412 0.5587 0.021 Uiso 1 1 calc R . . . .
C16G C 0.5899(4) -0.3050(4) 0.5211(4) 0.018(2) Uani 1 1 d . . . . .
H16G H 0.5892 -0.3279 0.4913 0.021 Uiso 1 1 calc R . . . .
C17G C 0.5448(4) -0.2632(4) 0.5246(4) 0.013(2) Uani 1 1 d . . . . .
H17G H 0.5138 -0.2584 0.4975 0.015 Uiso 1 1 calc R . . . .
C18G C 0.5458(4) -0.2283(4) 0.5689(3) 0.0090(17) Uani 1 1 d . . . . .
C19G C 0.5014(4) -0.1817(4) 0.5795(3) 0.0092(17) Uani 1 1 d . . . . .
H19G H 0.4726 -0.1683 0.5502 0.011 Uiso 1 1 calc R . . . .
C20G C 0.4801(4) -0.1833(4) 0.6286(4) 0.0078(18) Uani 1 1 d . . . . .
H20G H 0.4377 -0.1764 0.6330 0.009 Uiso 1 1 calc R . . . .
Ir1G Ir 0.54374(2) -0.11345(2) 0.62970(2) 0.00767(9) Uani 1 1 d . . . . .

loop_
_atom_site_aniso_label
_atom_site_aniso_U_11
_atom_site_aniso_U_22
_atom_site_aniso_U_33
_atom_site_aniso_U_23
_atom_site_aniso_U_13
_atom_site_aniso_U_12
C1 0.015(4) 0.003(4) 0.014(4) -0.001(3) 0.001(3) 0.003(3)
C2 0.013(4) 0.009(4) 0.020(4) 0.003(3) 0.002(3) 0.002(3)
C3 0.011(4) 0.007(4) 0.016(4) 0.003(3) 0.002(3) 0.007(3)
C4 0.013(3) 0.007(3) 0.011(3) 0.000(3) 0.001(3) 0.003(3)
C5 0.015(4) 0.006(4) 0.012(4) -0.002(3) 0.001(3) 0.003(3)
C6 0.023(6) 0.017(5) 0.013(6) -0.004(4) -0.004(4) 0.002(4)
C7 0.012(5) 0.019(5) 0.027(6) 0.000(5) 0.000(4) -0.002(4)
C8 0.027(6) 0.010(5) 0.021(6) 0.006(4) 0.005(5) 0.006(4)
C9 0.012(4) 0.013(5) 0.018(5) 0.000(4) -0.004(4) 0.005(3)
C10 0.019(5) 0.007(5) 0.019(6) 0.001(4) 0.006(4) 0.002(4)
C11 0.016(4) 0.011(4) 0.004(4) 0.001(3) 0.001(3) 0.004(3)
C12 0.010(4) 0.012(5) 0.016(5) -0.005(4) -0.005(3) 0.004(3)
C13 0.007(4) 0.006(4) 0.011(4) -0.002(3) 0.001(3) 0.001(3)
C14 0.010(4) 0.013(5) 0.009(5) -0.005(4) -0.004(4) 0.000(4)
C15 0.011(5) 0.011(5) 0.022(6) -0.011(4) 0.006(4) -0.007(4)
C16 0.019(5) 0.012(5) 0.013(5) 0.003(3) 0.004(3) -0.003(3)
C17 0.011(5) 0.007(5) 0.018(5) -0.003(4) 0.001(4) -0.003(3)
C18 0.014(4) 0.006(4) 0.013(5) 0.000(3) 0.007(3) 0.001(3)
C19 0.010(4) 0.014(5) 0.011(5) 0.003(4) 0.001(3) 0.000(3)
C20 0.008(4) 0.014(5) 0.014(5) 0.002(4) 0.003(3) 0.008(3)
Ir1 0.00788(19) 0.00649(18) 0.0090(2) 0.00066(14) 0.00019(15) 0.00111(12)
C1D 0.016(4) 0.005(4) 0.013(4) 0.003(3) 0.001(3) -0.002(3)
C2D 0.009(3) 0.008(4) 0.019(4) 0.000(3) 0.000(3) -0.001(3)
C3D 0.010(4) 0.009(4) 0.012(4) -0.003(3) -0.001(3) 0.002(3)
C4D 0.007(3) 0.005(3) 0.012(3) 0.000(3) 0.000(3) -0.004(3)
C5D 0.009(3) 0.003(4) 0.016(4) 0.000(3) 0.003(3) -0.001(3)
C6D 0.025(6) 0.019(6) 0.023(6) 0.004(4) -0.008(5) -0.006(4)
C7D 0.021(5) 0.008(5) 0.035(6) -0.001(5) 0.004(4) 0.006(4)
C8D 0.019(5) 0.022(6) 0.018(6) -0.005(4) 0.006(4) -0.005(4)
C9D 0.012(4) 0.017(5) 0.017(5) 0.000(4) -0.002(4) -0.001(3)
C10D 0.023(5) 0.013(5) 0.011(5) 0.001(4) 0.008(4) -0.005(4)
C11D 0.017(4) 0.002(4) 0.014(4) 0.001(3) 0.003(3) 0.000(3)
C12D 0.016(5) 0.003(4) 0.017(5) -0.002(3) -0.002(4) 0.001(3)
C13D 0.015(4) 0.005(4) 0.011(4) 0.003(3) 0.004(3) -0.001(3)
C14D 0.007(4) 0.011(5) 0.032(6) 0.008(4) 0.001(4) -0.001(3)
C15D 0.019(5) 0.014(5) 0.019(5) -0.001(4) 0.013(4) 0.002(4)
C16D 0.025(5) 0.012(5) 0.019(5) -0.005(4) 0.010(4) -0.002(4)
C17D 0.021(5) 0.014(5) 0.008(5) -0.005(4) 0.004(4) -0.006(4)
C18D 0.007(4) 0.010(4) 0.011(5) -0.001(3) 0.003(3) -0.005(3)
C19D 0.007(4) 0.005(4) 0.017(5) 0.003(4) -0.001(3) -0.002(3)
C20D 0.009(4) 0.002(4) 0.012(4) 0.001(3) -0.001(3) 0.000(3)
Ir1D 0.0081(2) 0.00630(18) 0.0084(2) -0.00005(14) 0.00046(16) -0.00048(13)
C1F 0.004(4) 0.012(4) 0.013(4) 0.003(3) 0.000(3) -0.001(3)
C2F 0.009(4) 0.010(3) 0.014(4) 0.000(3) -0.001(3) 0.001(3)
C3F 0.010(4) 0.012(4) 0.015(4) 0.001(3) 0.005(3) 0.002(3)
C4F 0.006(3) 0.010(3) 0.013(3) 0.003(3) 0.002(3) -0.004(3)
C5F 0.007(4) 0.012(4) 0.012(4) 0.000(3) 0.002(3) -0.001(3)
C6F 0.012(5) 0.018(6) 0.028(6) 0.009(5) 0.000(4) -0.004(4)
C7F 0.017(5) 0.021(5) 0.029(6) 0.001(4) 0.009(4) -0.002(4)
C8F 0.022(5) 0.019(6) 0.012(5) -0.003(4) 0.010(4) -0.001(4)
C9F 0.012(4) 0.014(5) 0.015(5) 0.003(4) 0.004(3) -0.005(3)
C10F 0.018(5) 0.008(5) 0.020(5) -0.008(4) 0.010(4) -0.002(4)
C11F 0.006(4) 0.015(5) 0.011(5) 0.000(4) 0.002(3) -0.006(3)
C12F 0.011(4) 0.011(5) 0.013(5) 0.002(4) -0.001(3) -0.006(3)
C13F 0.005(4) 0.008(4) 0.014(5) -0.002(3) -0.001(3) -0.002(3)
C14F 0.007(4) 0.013(5) 0.014(5) 0.008(4) 0.000(4) 0.001(3)
C15F 0.008(5) 0.014(5) 0.025(6) -0.004(4) 0.003(4) 0.001(4)
C16F 0.012(4) 0.016(5) 0.018(5) -0.009(4) 0.005(3) 0.001(3)
C17F 0.011(5) 0.016(5) 0.007(5) 0.002(4) 0.000(3) -0.003(4)
C18F 0.004(4) 0.010(4) 0.012(5) -0.003(3) 0.001(3) -0.004(3)
C19F 0.010(4) 0.011(4) 0.008(4) 0.007(3) 0.002(3) -0.003(3)
C20F 0.014(5) 0.003(4) 0.012(5) 0.002(3) 0.006(4) 0.000(3)
Ir1F 0.00735(19) 0.00745(18) 0.0084(2) 0.00066(13) 0.00142(15) -0.00064(12)
C1A 0.017(4) 0.003(4) 0.015(4) -0.002(3) -0.003(3) 0.001(3)
C2A 0.014(4) 0.011(4) 0.020(4) 0.003(3) 0.000(3) 0.002(3)
C3A 0.013(4) 0.004(4) 0.017(4) 0.001(3) 0.004(3) 0.003(3)
C4A 0.013(3) 0.005(3) 0.012(3) -0.001(3) 0.003(3) 0.005(3)
C5A 0.014(4) 0.003(4) 0.011(4) 0.000(3) -0.001(3) 0.003(3)
C6A 0.031(6) 0.015(5) 0.016(6) -0.006(4) -0.009(5) -0.001(4)
C7A 0.013(5) 0.018(6) 0.043(7) 0.004(5) -0.002(4) 0.002(4)
C8A 0.024(6) 0.025(6) 0.017(6) 0.007(4) 0.009(5) 0.007(4)
C9A 0.017(5) 0.013(5) 0.022(6) -0.001(4) -0.003(4) 0.004(4)
C10A 0.017(5) 0.012(5) 0.022(6) 0.000(4) 0.006(4) 0.004(4)
C11A 0.017(5) 0.006(4) 0.015(5) 0.003(4) 0.002(4) 0.003(3)
C12A 0.011(4) 0.010(4) 0.016(5) 0.000(4) -0.002(3) 0.001(3)
C13A 0.014(4) 0.005(4) 0.012(5) -0.004(3) -0.001(3) 0.003(3)
C14A 0.011(4) 0.013(4) 0.015(4) 0.000(3) 0.008(3) -0.005(3)
C15A 0.014(5) 0.010(5) 0.029(6) -0.004(4) 0.009(4) -0.006(4)
C16A 0.019(5) 0.010(4) 0.015(5) -0.005(3) 0.009(4) -0.002(3)
C17A 0.015(5) 0.020(5) 0.008(5) -0.007(4) 0.002(4) -0.002(4)
C18A 0.010(4) 0.006(4) 0.014(5) -0.003(3) 0.004(3) 0.002(3)
C19A 0.012(4) 0.007(4) 0.007(4) 0.000(3) 0.000(3) -0.001(3)
C20A 0.018(5) 0.007(4) 0.014(5) 0.004(4) 0.011(4) 0.003(4)
Ir1A 0.0077(2) 0.00681(19) 0.0089(2) 0.00056(13) -0.00020(16) 0.00079(12)
C1E 0.005(4) 0.017(4) 0.014(4) 0.001(3) 0.005(3) 0.000(3)
C2E 0.008(4) 0.016(4) 0.022(4) -0.001(3) 0.004(3) 0.000(3)
C3E 0.003(4) 0.018(4) 0.014(4) -0.004(3) 0.003(3) -0.003(3)
C4E 0.006(3) 0.012(3) 0.014(3) -0.001(3) 0.002(3) -0.004(3)
C5E 0.007(4) 0.016(4) 0.012(4) -0.001(3) -0.001(3) -0.003(3)
C6E 0.021(5) 0.027(6) 0.027(6) 0.016(5) -0.002(4) -0.002(4)
C7E 0.012(5) 0.015(5) 0.038(7) 0.004(4) 0.008(4) 0.005(4)
C8E 0.024(5) 0.017(6) 0.020(6) -0.005(4) 0.015(4) -0.005(4)
C9E 0.013(4) 0.012(5) 0.016(5) -0.002(4) 0.003(3) -0.003(3)
C10E 0.014(5) 0.020(5) 0.018(6) -0.006(4) 0.003(4) -0.001(4)
C11E 0.008(4) 0.015(5) 0.010(5) -0.002(4) 0.001(3) -0.002(3)
C12E 0.009(4) 0.015(5) 0.010(5) 0.007(4) -0.003(3) -0.001(3)
C13E 0.009(4) 0.011(5) 0.014(5) -0.002(4) -0.001(3) -0.001(3)
C14E 0.005(4) 0.024(6) 0.013(5) 0.005(4) 0.001(4) 0.001(4)
C15E 0.011(5) 0.012(5) 0.033(7) -0.010(4) -0.001(4) 0.005(4)
C16E 0.012(4) 0.033(6) 0.012(5) -0.009(4) 0.006(4) -0.002(4)
C17E 0.013(5) 0.019(5) 0.010(5) 0.002(4) 0.000(4) -0.006(4)
C18E 0.007(4) 0.013(4) 0.011(5) -0.004(4) -0.002(3) -0.004(3)
C19E 0.007(4) 0.015(5) 0.006(4) 0.003(3) -0.003(3) -0.005(3)
C20E 0.012(4) 0.006(4) 0.009(5) 0.001(3) 0.004(3) 0.000(3)
Ir1E 0.00661(19) 0.00780(19) 0.0092(2) 0.00070(13) 0.00142(16) -0.00065(12)
C1B 0.008(4) 0.016(4) 0.013(4) -0.004(3) 0.000(3) 0.004(3)
C2B 0.007(4) 0.014(4) 0.016(4) -0.001(3) 0.004(3) 0.000(3)
C3B 0.005(4) 0.010(4) 0.014(4) -0.001(3) 0.003(3) 0.003(3)
C4B 0.008(3) 0.009(3) 0.014(3) -0.001(3) -0.001(3) 0.004(3)
C5B 0.004(4) 0.011(4) 0.012(4) 0.000(3) -0.001(3) 0.004(3)
C6B 0.013(4) 0.031(6) 0.013(5) 0.000(4) -0.005(3) 0.003(4)
C7B 0.023(5) 0.011(5) 0.030(6) -0.001(4) 0.002(4) -0.003(4)
C8B 0.013(5) 0.024(6) 0.019(5) 0.003(4) 0.004(4) 0.002(4)
C9B 0.011(4) 0.016(5) 0.023(5) -0.005(4) 0.008(4) -0.002(4)
C10B 0.016(5) 0.025(6) 0.017(6) 0.003(4) 0.003(4) 0.007(4)
C11B 0.008(4) 0.019(5) 0.007(4) 0.003(4) 0.002(3) 0.000(4)
C12B 0.010(4) 0.008(4) 0.014(5) -0.002(3) 0.003(3) -0.003(3)
C13B 0.007(4) 0.013(5) 0.018(5) 0.006(4) 0.003(3) 0.001(3)
C14B 0.022(5) 0.006(5) 0.024(6) 0.000(4) -0.010(4) -0.001(4)
C15B 0.015(5) 0.018(6) 0.038(7) 0.017(5) 0.005(5) -0.005(4)
C16B 0.020(5) 0.018(5) 0.018(5) 0.013(4) 0.009(4) 0.005(4)
C17B 0.008(4) 0.010(4) 0.017(5) 0.004(4) 0.003(3) 0.003(3)
C18B 0.009(4) 0.006(4) 0.019(5) 0.002(3) 0.001(3) 0.003(3)
C19B 0.013(4) 0.007(4) 0.014(5) -0.001(3) 0.008(3) 0.000(3)
C20B 0.010(4) 0.014(5) 0.013(5) 0.003(4) 0.002(4) 0.002(4)
Ir1B 0.0074(2) 0.00804(19) 0.0091(2) -0.00028(14) 0.00160(16) 0.00087(13)
C1C 0.007(4) 0.013(4) 0.015(4) -0.002(3) 0.004(3) 0.003(3)
C2C 0.006(4) 0.008(3) 0.020(4) 0.003(3) 0.002(3) 0.000(3)
C3C 0.006(4) 0.009(4) 0.016(4) -0.001(3) 0.005(3) 0.003(3)
C4C 0.004(3) 0.009(3) 0.013(3) 0.002(3) 0.000(3) 0.002(3)
C5C 0.005(4) 0.012(4) 0.013(4) -0.004(3) 0.003(3) 0.003(3)
C6C 0.010(4) 0.038(7) 0.013(5) -0.012(5) -0.003(4) 0.004(4)
C7C 0.018(5) 0.016(5) 0.035(7) 0.001(4) 0.001(4) -0.001(4)
C8C 0.018(5) 0.024(5) 0.016(5) 0.006(4) 0.002(4) 0.006(4)
C9C 0.011(4) 0.019(5) 0.018(5) -0.009(4) 0.001(4) -0.001(4)
C10C 0.015(5) 0.024(6) 0.017(6) 0.004(5) 0.002(4) 0.006(4)
C11C 0.010(4) 0.012(5) 0.012(5) 0.000(4) 0.002(3) 0.006(3)
C12C 0.010(4) 0.017(5) 0.009(5) -0.009(4) -0.001(3) -0.002(3)
C13C 0.004(4) 0.015(5) 0.014(5) 0.002(4) 0.001(3) 0.005(3)
C14C 0.010(5) 0.008(5) 0.026(6) 0.006(4) -0.002(4) -0.002(3)
C15C 0.011(5) 0.013(5) 0.025(6) 0.010(4) -0.001(4) -0.004(4)
C16C 0.011(5) 0.021(5) 0.018(5) 0.006(4) 0.000(4) 0.004(4)
C17C 0.010(5) 0.015(5) 0.017(5) 0.005(4) -0.001(4) -0.001(4)
C18C 0.007(4) 0.009(4) 0.014(5) 0.000(4) 0.000(3) 0.003(3)
C19C 0.012(4) 0.011(4) 0.008(4) -0.002(4) 0.008(3) 0.000(3)
C20C 0.009(5) 0.012(5) 0.012(5) 0.000(4) 0.003(4) 0.007(3)
Ir1C 0.0073(2) 0.00785(19) 0.0088(2) -0.00082(14) 0.00121(16) 0.00085(12)
C1G 0.018(4) 0.008(4) 0.013(4) -0.001(3) -0.001(3) -0.002(3)
C2G 0.011(3) 0.005(4) 0.017(4) 0.003(3) 0.001(3) -0.003(3)
C3G 0.010(4) 0.006(4) 0.013(4) -0.001(3) 0.003(3) 0.000(3)
C4G 0.012(3) 0.004(3) 0.012(3) -0.001(3) 0.003(3) -0.004(3)
C5G 0.015(4) 0.003(4) 0.013(4) -0.001(3) 0.003(3) -0.004(3)
C6G 0.024(6) 0.020(6) 0.019(6) 0.004(4) -0.004(5) -0.009(4)
C7G 0.020(5) 0.013(5) 0.033(6) 0.002(5) 0.003(4) 0.007(4)
C8G 0.028(6) 0.018(5) 0.011(5) -0.006(4) 0.006(4) -0.001(4)
C9G 0.012(4) 0.010(4) 0.019(5) -0.008(4) 0.001(4) 0.001(3)
C10G 0.019(5) 0.020(6) 0.020(6) -0.008(4) 0.008(4) -0.007(4)
C11G 0.017(5) 0.006(4) 0.012(5) 0.000(3) 0.004(3) -0.005(3)
C12G 0.013(4) 0.009(4) 0.008(4) 0.001(3) -0.002(3) 0.000(3)
C13G 0.011(4) 0.011(4) 0.015(5) -0.002(4) 0.004(3) -0.003(3)
C14G 0.009(4) 0.011(5) 0.022(6) 0.004(4) -0.006(4) -0.002(4)
C15G 0.024(6) 0.007(5) 0.023(6) -0.006(4) 0.012(4) -0.007(4)
C16G 0.031(5) 0.008(5) 0.017(5) -0.004(4) 0.013(4) -0.005(4)
C17G 0.014(5) 0.016(5) 0.008(5) 0.002(4) 0.002(4) 0.000(4)
C18G 0.010(4) 0.007(4) 0.010(5) 0.001(3) 0.002(3) -0.003(3)
C19G 0.007(4) 0.007(4) 0.012(5) 0.003(3) -0.004(3) -0.003(3)
C20G 0.004(4) 0.005(4) 0.014(5) 0.001(3) 0.000(3) 0.002(3)
Ir1G 0.0083(2) 0.00657(18) 0.0080(2) -0.00026(14) 0.00067(16) -0.00072(13)

loop_
_atom_type_symbol
_atom_type_description
_atom_type_scat_dispersion_real
_atom_type_scat_dispersion_imag
_atom_type_scat_source
C C 0.0033 0.0016 'International Tables Vol C Tables 4.2.6.8 and 6.1.1.4'
H H 0.0000 0.0000 'International Tables Vol C Tables 4.2.6.8 and 6.1.1.4'
Ir Ir -1.4442 7.9887 'International Tables Vol C Tables 4.2.6.8 and 6.1.1.4'

loop_
_geom_angle_atom_site_label_1
_geom_angle_atom_site_label_2
_geom_angle_atom_site_label_3
_geom_angle
_geom_angle_site_symmetry_1
_geom_angle_site_symmetry_3
_geom_angle_publ_flag
C2 C1 C5 109.9(8) . . ?
C2 C1 C6 125.1(9) . . ?
C2 C1 Ir1 74.3(5) . . ?
C5 C1 C6 124.8(9) . . ?
C5 C1 Ir1 70.8(5) . . ?
C6 C1 Ir1 125.7(6) . . ?
C1 C2 C7 125.1(9) . . ?
C1 C2 Ir1 68.4(5) . . ?
C3 C2 C1 107.7(8) . . ?
C3 C2 C7 126.9(9) . . ?
C3 C2 Ir1 71.4(5) . . ?
C7 C2 Ir1 129.7(6) . . ?
C2 C3 C4 108.3(8) . . ?
C2 C3 C8 126.8(9) . . ?
C2 C3 Ir1 71.9(5) . . ?
C4 C3 C8 124.9(9) . . ?
C4 C3 Ir1 68.5(5) . . ?
C8 C3 Ir1 126.9(7) . . ?
C3 C4 C5 108.3(8) . . ?
C3 C4 C9 125.1(8) . . ?
C3 C4 Ir1 73.9(5) . . ?
C5 C4 C9 126.5(8) . . ?
C5 C4 Ir1 70.4(5) . . ?
C9 C4 Ir1 122.7(6) . . ?
C1 C5 C4 105.7(8) . . ?
C1 C5 C10 126.5(8) . . ?
C1 C5 Ir1 71.0(5) . . ?
C4 C5 C10 127.7(8) . . ?
C4 C5 Ir1 70.5(5) . . ?
C10 C5 Ir1 126.4(6) . . ?
C1 C6 H6A 109.5 . . ?
C1 C6 H6B 109.5 . . ?
C1 C6 H6C 109.5 . . ?
H6A C6 H6B 109.5 . . ?
H6A C6 H6C 109.5 . . ?
H6B C6 H6C 109.5 . . ?
C2 C7 H7A 109.5 . . ?
C2 C7 H7B 109.5 . . ?
C2 C7 H7C 109.5 . . ?
H7A C7 H7B 109.5 . . ?
H7A C7 H7C 109.5 . . ?
H7B C7 H7C 109.5 . . ?
C3 C8 H8A 109.5 . . ?
C3 C8 H8B 109.5 . . ?
C3 C8 H8C 109.5 . . ?
H8A C8 H8B 109.5 . . ?
H8A C8 H8C 109.5 . . ?
H8B C8 H8C 109.5 . . ?
C4 C9 H9A 109.5 . . ?
C4 C9 H9B 109.5 . . ?
C4 C9 H9C 109.5 . . ?
H9A C9 H9B 109.5 . . ?
H9A C9 H9C 109.5 . . ?
H9B C9 H9C 109.5 . . ?
C5 C10 H10A 109.5 . . ?
C5 C10 H10B 109.5 . . ?
C5 C10 H10C 109.5 . . ?
H10A C10 H10B 109.5 . . ?
H10A C10 H10C 109.5 . . ?
H10B C10 H10C 109.5 . . ?
C12 C11 H11 122.9 . . ?
C12 C11 Ir1 71.8(5) . . ?
C20 C11 H11 122.9 . . ?
C20 C11 C12 114.0(8) . . ?
C20 C11 Ir1 70.5(5) . . ?
Ir1 C11 H11 122.9 . . ?
C11 C12 H12 116.8 . . ?
C11 C12 C13 118.2(7) . . ?
C11 C12 Ir1 68.3(5) . . ?
C13 C12 H12 116.8 . . ?
C13 C12 Ir1 110.7(6) . . ?
Ir1 C12 H12 116.8 . . ?
C14 C13 C12 127.3(8) . . ?
C14 C13 C18 120.2(8) . . ?
C18 C13 C12 112.5(7) . . ?
C13 C14 H14 120.0 . . ?
C15 C14 C13 120.0(9) . . ?
C15 C14 H14 120.0 . . ?
C14 C15 H15 119.7 . . ?
C14 C15 C16 120.6(9) . . ?
C16 C15 H15 119.7 . . ?
C15 C16 H16 120.1 . . ?
C15 C16 C17 119.9(9) . . ?
C17 C16 H16 120.1 . . ?
C16 C17 H17 120.4 . . ?
C18 C17 C16 119.3(9) . . ?
C18 C17 H17 120.4 . . ?
C13 C18 C19 114.1(8) . . ?
C17 C18 C13 120.0(8) . . ?
C17 C18 C19 126.0(8) . . ?
C18 C19 H19 117.1 . . ?
C18 C19 Ir1 110.7(6) . . ?
C20 C19 C18 117.0(8) . . ?
C20 C19 H19 117.1 . . ?
C20 C19 Ir1 68.6(5) . . ?
Ir1 C19 H19 117.1 . . ?
C11 C20 C19 112.2(8) . . ?
C11 C20 H20 123.9 . . ?
C11 C20 Ir1 69.7(5) . . ?
C19 C20 H20 123.9 . . ?
C19 C20 Ir1 71.6(5) . . ?
Ir1 C20 H20 123.9 . . ?
C1 Ir1 C2 37.4(3) . . ?
C1 Ir1 C3 62.3(3) . . ?
C1 Ir1 C4 63.7(3) . . ?
C3 Ir1 C2 36.6(3) . . ?
C4 Ir1 C2 62.7(3) . . ?
C4 Ir1 C3 37.6(3) . . ?
C5 Ir1 C1 38.2(3) . . ?
C5 Ir1 C2 63.5(3) . . ?
C5 Ir1 C3 63.8(3) . . ?
C5 Ir1 C4 39.1(3) . . ?
C11 Ir1 C1 165.1(3) . . ?
C11 Ir1 C2 132.1(3) . . ?
C11 Ir1 C3 116.0(3) . . ?
C11 Ir1 C4 125.2(3) . . ?
C11 Ir1 C5 156.3(3) . . ?
C11 Ir1 C12 39.9(3) . . ?
C11 Ir1 C19 68.5(3) . . ?
C11 Ir1 C20 39.8(3) . . ?
C12 Ir1 C1 154.5(3) . . ?
C12 Ir1 C2 159.9(4) . . ?
C12 Ir1 C3 124.1(3) . . ?
C12 Ir1 C4 105.3(3) . . ?
C12 Ir1 C5 118.5(3) . . ?
C12 Ir1 C19 73.4(3) . . ?
C19 Ir1 C1 107.7(3) . . ?
C19 Ir1 C2 124.2(3) . . ?
C19 Ir1 C3 159.1(3) . . ?
C19 Ir1 C4 157.6(3) . . ?
C19 Ir1 C5 121.0(3) . . ?
C20 Ir1 C1 128.4(3) . . ?
C20 Ir1 C2 116.8(3) . . ?
C20 Ir1 C3 130.2(3) . . ?
C20 Ir1 C4 161.5(3) . . ?
C20 Ir1 C5 159.2(4) . . ?
C20 Ir1 C12 69.1(3) . . ?
C20 Ir1 C19 39.8(3) . . ?
C2D C1D C6D 125.2(8) . . ?
C2D C1D Ir1D 74.3(5) . . ?
C5D C1D C2D 108.4(8) . . ?
C5D C1D C6D 126.2(9) . . ?
C5D C1D Ir1D 69.9(5) . . ?
C6D C1D Ir1D 125.6(7) . . ?
C1D C2D C7D 125.7(8) . . ?
C1D C2D Ir1D 68.0(5) . . ?
C3D C2D C1D 106.9(8) . . ?
C3D C2D C7D 127.3(9) . . ?
C3D C2D Ir1D 71.1(5) . . ?
C7D C2D Ir1D 128.8(6) . . ?
C2D C3D C4D 109.1(8) . . ?
C2D C3D C8D 126.7(9) . . ?
C2D C3D Ir1D 72.2(5) . . ?
C4D C3D C8D 124.2(8) . . ?
C4D C3D Ir1D 68.3(5) . . ?
C8D C3D Ir1D 127.3(7) . . ?
C3D C4D C9D 125.2(8) . . ?
C3D C4D Ir1D 74.2(5) . . ?
C5D C4D C3D 108.3(7) . . ?
C5D C4D C9D 126.5(8) . . ?
C5D C4D Ir1D 70.3(5) . . ?
C9D C4D Ir1D 124.2(6) . . ?
C1D C5D C10D 124.9(8) . . ?
C1D C5D Ir1D 71.4(5) . . ?
C4D C5D C1D 107.3(7) . . ?
C4D C5D C10D 127.7(8) . . ?
C4D C5D Ir1D 71.3(5) . . ?
C10D C5D Ir1D 124.9(6) . . ?
C1D C6D H6DA 109.5 . . ?
C1D C6D H6DB 109.5 . . ?
C1D C6D H6DC 109.5 . . ?
H6DA C6D H6DB 109.5 . . ?
H6DA C6D H6DC 109.5 . . ?
H6DB C6D H6DC 109.5 . . ?
C2D C7D H7DA 109.5 . . ?
C2D C7D H7DB 109.5 . . ?
C2D C7D H7DC 109.5 . . ?
H7DA C7D H7DB 109.5 . . ?
H7DA C7D H7DC 109.5 . . ?
H7DB C7D H7DC 109.5 . . ?
C3D C8D H8DA 109.5 . . ?
C3D C8D H8DB 109.5 . . ?
C3D C8D H8DC 109.5 . . ?
H8DA C8D H8DB 109.5 . . ?
H8DA C8D H8DC 109.5 . . ?
H8DB C8D H8DC 109.5 . . ?
C4D C9D H9DA 109.5 . . ?
C4D C9D H9DB 109.5 . . ?
C4D C9D H9DC 109.5 . . ?
H9DA C9D H9DB 109.5 . . ?
H9DA C9D H9DC 109.5 . . ?
H9DB C9D H9DC 109.5 . . ?
C5D C10D H10D 109.5 . . ?
C5D C10D H10E 109.5 . . ?
C5D C10D H10F 109.5 . . ?
H10D C10D H10E 109.5 . . ?
H10D C10D H10F 109.5 . . ?
H10E C10D H10F 109.5 . . ?
C12D C11D H11D 123.4 . . ?
C12D C11D Ir1D 71.3(5) . . ?
C20D C11D H11D 123.4 . . ?
C20D C11D C12D 113.0(8) . . ?
C20D C11D Ir1D 70.0(5) . . ?
Ir1D C11D H11D 123.4 . . ?
C11D C12D H12D 117.1 . . ?
C11D C12D C13D 117.2(8) . . ?
C11D C12D Ir1D 69.0(5) . . ?
C13D C12D H12D 117.1 . . ?
C13D C12D Ir1D 110.2(6) . . ?
Ir1D C12D H12D 117.1 . . ?
C14D C13D C12D 127.1(8) . . ?
C14D C13D C18D 120.1(8) . . ?
C18D C13D C12D 112.7(7) . . ?
C13D C14D H14D 120.0 . . ?
C13D C14D C15D 119.9(9) . . ?
C15D C14D H14D 120.0 . . ?
C14D C15D H15D 119.9 . . ?
C16D C15D C14D 120.2(9) . . ?
C16D C15D H15D 119.9 . . ?
C15D C16D H16D 120.1 . . ?
C15D C16D C17D 119.8(9) . . ?
C17D C16D H16D 120.1 . . ?
C16D C17D H17D 120.0 . . ?
C18D C17D C16D 119.9(9) . . ?
C18D C17D H17D 120.0 . . ?
C13D C18D C19D 113.9(8) . . ?
C17D C18D C13D 119.8(8) . . ?
C17D C18D C19D 126.2(8) . . ?
C18D C19D H19D 117.0 . . ?
C18D C19D Ir1D 110.0(5) . . ?
C20D C19D C18D 117.8(8) . . ?
C20D C19D H19D 117.0 . . ?
C20D C19D Ir1D 68.8(5) . . ?
Ir1D C19D H19D 117.0 . . ?
C11D C20D C19D 113.9(8) . . ?
C11D C20D H20D 123.0 . . ?
C11D C20D Ir1D 70.6(5) . . ?
C19D C20D H20D 123.0 . . ?
C19D C20D Ir1D 71.7(5) . . ?
Ir1D C20D H20D 123.0 . . ?
C1D Ir1D C2D 37.7(3) . . ?
C1D Ir1D C3D 62.5(3) . . ?
C3D Ir1D C2D 36.7(3) . . ?
C4D Ir1D C1D 64.0(3) . . ?
C4D Ir1D C2D 63.0(3) . . ?
C4D Ir1D C3D 37.5(3) . . ?
C5D Ir1D C1D 38.8(3) . . ?
C5D Ir1D C2D 63.7(3) . . ?
C5D Ir1D C3D 63.1(3) . . ?
C5D Ir1D C4D 38.4(3) . . ?
C11D Ir1D C1D 166.9(3) . . ?
C11D Ir1D C2D 134.5(3) . . ?
C11D Ir1D C3D 118.2(3) . . ?
C11D Ir1D C4D 125.4(3) . . ?
C11D Ir1D C5D 154.3(3) . . ?
C11D Ir1D C12D 39.7(3) . . ?
C11D Ir1D C19D 68.6(3) . . ?
C12D Ir1D C1D 151.9(3) . . ?
C12D Ir1D C2D 162.9(3) . . ?
C12D Ir1D C3D 126.6(3) . . ?
C12D Ir1D C4D 106.0(3) . . ?
C12D Ir1D C5D 116.8(3) . . ?
C12D Ir1D C19D 73.7(3) . . ?
C19D Ir1D C1D 105.7(3) . . ?
C19D Ir1D C2D 121.7(3) . . ?
C19D Ir1D C3D 156.8(3) . . ?
C19D Ir1D C4D 158.2(3) . . ?
C19D Ir1D C5D 121.5(3) . . ?
C20D Ir1D C1D 129.1(3) . . ?
C20D Ir1D C2D 117.4(3) . . ?
C20D Ir1D C3D 130.9(3) . . ?
C20D Ir1D C4D 161.3(3) . . ?
C20D Ir1D C5D 160.2(3) . . ?
C20D Ir1D C11D 39.4(3) . . ?
C20D Ir1D C12D 68.5(3) . . ?
C20D Ir1D C19D 39.6(3) . . ?
C2F C1F C5F 108.2(8) . . ?
C2F C1F C6F 126.2(8) . . ?
C2F C1F Ir1F 74.0(5) . . ?
C5F C1F C6F 125.3(9) . . ?
C5F C1F Ir1F 70.4(5) . . ?
C6F C1F Ir1F 126.4(6) . . ?
C1F C2F C7F 125.1(8) . . ?
C1F C2F Ir1F 68.4(5) . . ?
C3F C2F C1F 108.1(8) . . ?
C3F C2F C7F 126.5(8) . . ?
C3F C2F Ir1F 71.7(5) . . ?
C7F C2F Ir1F 129.5(6) . . ?
C2F C3F C4F 108.4(8) . . ?
C2F C3F C8F 126.5(8) . . ?
C2F C3F Ir1F 71.8(5) . . ?
C4F C3F C8F 125.1(8) . . ?
C4F C3F Ir1F 68.1(5) . . ?
C8F C3F Ir1F 127.0(7) . . ?
C3F C4F C9F 125.1(8) . . ?
C3F C4F Ir1F 74.1(5) . . ?
C5F C4F C3F 108.0(8) . . ?
C5F C4F C9F 126.8(8) . . ?
C5F C4F Ir1F 70.7(5) . . ?
C9F C4F Ir1F 123.0(6) . . ?
C1F C5F C10F 124.9(9) . . ?
C1F C5F Ir1F 71.1(5) . . ?
C4F C5F C1F 107.2(8) . . ?
C4F C5F C10F 127.9(8) . . ?
C4F C5F Ir1F 70.9(5) . . ?
C10F C5F Ir1F 126.0(6) . . ?
C1F C6F H6FA 109.5 . . ?
C1F C6F H6FB 109.5 . . ?
C1F C6F H6FC 109.5 . . ?
H6FA C6F H6FB 109.5 . . ?
H6FA C6F H6FC 109.5 . . ?
H6FB C6F H6FC 109.5 . . ?
C2F C7F H7FA 109.5 . . ?
C2F C7F H7FB 109.5 . . ?
C2F C7F H7FC 109.5 . . ?
H7FA C7F H7FB 109.5 . . ?
H7FA C7F H7FC 109.5 . . ?
H7FB C7F H7FC 109.5 . . ?
C3F C8F H8FA 109.5 . . ?
C3F C8F H8FB 109.5 . . ?
C3F C8F H8FC 109.5 . . ?
H8FA C8F H8FB 109.5 . . ?
H8FA C8F H8FC 109.5 . . ?
H8FB C8F H8FC 109.5 . . ?
C4F C9F H9FA 109.5 . . ?
C4F C9F H9FB 109.5 . . ?
C4F C9F H9FC 109.5 . . ?
H9FA C9F H9FB 109.5 . . ?
H9FA C9F H9FC 109.5 . . ?
H9FB C9F H9FC 109.5 . . ?
C5F C10F H10G 109.5 . . ?
C5F C10F H10H 109.5 . . ?
C5F C10F H10I 109.5 . . ?
H10G C10F H10H 109.5 . . ?
H10G C10F H10I 109.5 . . ?
H10H C10F H10I 109.5 . . ?
C12F C11F H11F 123.0 . . ?
C12F C11F Ir1F 72.1(5) . . ?
C20F C11F H11F 123.0 . . ?
C20F C11F C12F 113.9(8) . . ?
C20F C11F Ir1F 70.2(5) . . ?
Ir1F C11F H11F 123.0 . . ?
C11F C12F H12F 117.2 . . ?
C11F C12F C13F 117.6(7) . . ?
C11F C12F Ir1F 68.0(5) . . ?
C13F C12F H12F 117.2 . . ?
C13F C12F Ir1F 110.0(6) . . ?
Ir1F C12F H12F 117.2 . . ?
C14F C13F C12F 126.8(8) . . ?
C18F C13F C12F 113.3(7) . . ?
C18F C13F C14F 119.9(8) . . ?
C13F C14F H14F 119.9 . . ?
C13F C14F C15F 120.3(9) . . ?
C15F C14F H14F 119.9 . . ?
C14F C15F H15F 120.6 . . ?
C16F C15F C14F 118.8(9) . . ?
C16F C15F H15F 120.6 . . ?
C15F C16F H16F 119.1 . . ?
C15F C16F C17F 121.9(9) . . ?
C17F C16F H16F 119.1 . . ?
C16F C17F H17F 120.4 . . ?
C16F C17F C18F 119.1(9) . . ?
C18F C17F H17F 120.4 . . ?
C13F C18F C17F 120.0(8) . . ?
C13F C18F C19F 113.6(7) . . ?
C17F C18F C19F 126.3(8) . . ?
C18F C19F H19F 117.1 . . ?
C18F C19F Ir1F 111.1(6) . . ?
C20F C19F C18F 117.2(7) . . ?
C20F C19F H19F 117.1 . . ?
C20F C19F Ir1F 67.9(5) . . ?
Ir1F C19F H19F 117.1 . . ?
C11F C20F C19F 113.5(8) . . ?
C11F C20F H20F 123.2 . . ?
C11F C20F Ir1F 70.8(5) . . ?
C19F C20F H20F 123.2 . . ?
C19F C20F Ir1F 72.1(5) . . ?
Ir1F C20F H20F 123.2 . . ?
C1F Ir1F C2F 37.6(3) . . ?
C1F Ir1F C3F 62.5(3) . . ?
C3F Ir1F C2F 36.5(3) . . ?
C4F Ir1F C1F 64.0(3) . . ?
C4F Ir1F C2F 62.8(3) . . ?
C4F Ir1F C3F 37.8(3) . . ?
C5F Ir1F C1F 38.6(3) . . ?
C5F Ir1F C2F 63.3(3) . . ?
C5F Ir1F C3F 63.2(3) . . ?
C5F Ir1F C4F 38.4(3) . . ?
C11F Ir1F C1F 165.3(3) . . ?
C11F Ir1F C2F 132.8(3) . . ?
C11F Ir1F C3F 117.0(3) . . ?
C11F Ir1F C4F 125.7(3) . . ?
C11F Ir1F C5F 156.0(3) . . ?
C11F Ir1F C12F 39.8(3) . . ?
C11F Ir1F C19F 68.3(3) . . ?
C12F Ir1F C1F 153.9(3) . . ?
C12F Ir1F C2F 160.7(3) . . ?
C12F Ir1F C3F 125.0(3) . . ?
C12F Ir1F C4F 105.5(3) . . ?
C12F Ir1F C5F 118.2(3) . . ?
C19F Ir1F C1F 106.8(3) . . ?
C19F Ir1F C2F 123.8(3) . . ?
C19F Ir1F C3F 158.6(3) . . ?
C19F Ir1F C4F 157.2(3) . . ?
C19F Ir1F C5F 121.2(3) . . ?
C19F Ir1F C12F 73.2(3) . . ?
C20F Ir1F C1F 128.7(3) . . ?
C20F Ir1F C2F 117.3(3) . . ?
C20F Ir1F C3F 130.6(3) . . ?
C20F Ir1F C4F 161.5(3) . . ?
C20F Ir1F C5F 160.0(3) . . ?
C20F Ir1F C11F 39.0(3) . . ?
C20F Ir1F C12F 68.5(3) . . ?
C20F Ir1F C19F 40.1(3) . . ?
C2A C1A C5A 109.2(8) . . ?
C2A C1A C6A 125.7(9) . . ?
C2A C1A Ir1A 73.8(5) . . ?
C5A C1A C6A 124.9(9) . . ?
C5A C1A Ir1A 70.0(5) . . ?
C6A C1A Ir1A 125.8(7) . . ?
C1A C2A C7A 124.8(9) . . ?
C1A C2A Ir1A 68.7(5) . . ?
C3A C2A C1A 107.7(8) . . ?
C3A C2A C7A 127.3(9) . . ?
C3A C2A Ir1A 71.4(5) . . ?
C7A C2A Ir1A 129.9(7) . . ?
C2A C3A C4A 108.5(8) . . ?
C2A C3A C8A 126.2(9) . . ?
C2A C3A Ir1A 72.1(5) . . ?
C4A C3A C8A 125.3(9) . . ?
C4A C3A Ir1A 68.1(5) . . ?
C8A C3A Ir1A 127.5(7) . . ?
C3A C4A C5A 108.2(8) . . ?
C3A C4A C9A 124.1(8) . . ?
C3A C4A Ir1A 74.0(5) . . ?
C5A C4A C9A 127.7(8) . . ?
C5A C4A Ir1A 70.5(5) . . ?
C9A C4A Ir1A 123.6(6) . . ?
C1A C5A C4A 106.4(8) . . ?
C1A C5A C10A 125.5(9) . . ?
C1A C5A Ir1A 71.6(5) . . ?
C4A C5A C10A 127.8(8) . . ?
C4A C5A Ir1A 70.7(5) . . ?
C10A C5A Ir1A 126.6(6) . . ?
C1A C6A H6AA 109.5 . . ?
C1A C6A H6AB 109.5 . . ?
C1A C6A H6AC 109.5 . . ?
H6AA C6A H6AB 109.5 . . ?
H6AA C6A H6AC 109.5 . . ?
H6AB C6A H6AC 109.5 . . ?
C2A C7A H7AA 109.5 . . ?
C2A C7A H7AB 109.5 . . ?
C2A C7A H7AC 109.5 . . ?
H7AA C7A H7AB 109.5 . . ?
H7AA C7A H7AC 109.5 . . ?
H7AB C7A H7AC 109.5 . . ?
C3A C8A H8AA 109.5 . . ?
C3A C8A H8AB 109.5 . . ?
C3A C8A H8AC 109.5 . . ?
H8AA C8A H8AB 109.5 . . ?
H8AA C8A H8AC 109.5 . . ?
H8AB C8A H8AC 109.5 . . ?
C4A C9A H9AA 109.5 . . ?
C4A C9A H9AB 109.5 . . ?
C4A C9A H9AC 109.5 . . ?
H9AA C9A H9AB 109.5 . . ?
H9AA C9A H9AC 109.5 . . ?
H9AB C9A H9AC 109.5 . . ?
C5A C10A H10J 109.5 . . ?
C5A C10A H10K 109.5 . . ?
C5A C10A H10L 109.5 . . ?
H10J C10A H10K 109.5 . . ?
H10J C10A H10L 109.5 . . ?
H10K C10A H10L 109.5 . . ?
C12A C11A H11A 122.6 . . ?
C12A C11A Ir1A 71.7(5) . . ?
C20A C11A H11A 122.6 . . ?
C20A C11A C12A 114.5(8) . . ?
C20A C11A Ir1A 70.6(5) . . ?
Ir1A C11A H11A 122.6 . . ?
C11A C12A H12A 117.4 . . ?
C11A C12A C13A 116.5(8) . . ?
C11A C12A Ir1A 68.2(5) . . ?
C13A C12A H12A 117.4 . . ?
C13A C12A Ir1A 110.4(6) . . ?
Ir1A C12A H12A 117.4 . . ?
C14A C13A C12A 126.3(8) . . ?
C14A C13A C18A 120.0(8) . . ?
C18A C13A C12A 113.7(8) . . ?
C13A C14A H14A 120.8 . . ?
C15A C14A C13A 118.5(9) . . ?
C15A C14A H14A 120.8 . . ?
C14A C15A H15A 119.2 . . ?
C16A C15A C14A 121.7(9) . . ?
C16A C15A H15A 119.2 . . ?
C15A C16A H16A 120.2 . . ?
C15A C16A C17A 119.6(9) . . ?
C17A C16A H16A 120.2 . . ?
C16A C17A H17A 120.1 . . ?
C18A C17A C16A 119.7(9) . . ?
C18A C17A H17A 120.1 . . ?
C13A C18A C19A 113.1(8) . . ?
C17A C18A C13A 120.4(8) . . ?
C17A C18A C19A 126.5(8) . . ?
C18A C19A H19A 117.1 . . ?
C18A C19A Ir1A 111.2(6) . . ?
C20A C19A C18A 116.8(8) . . ?
C20A C19A H19A 117.1 . . ?
C20A C19A Ir1A 68.3(5) . . ?
Ir1A C19A H19A 117.1 . . ?
C11A C20A C19A 112.5(8) . . ?
C11A C20A H20A 123.7 . . ?
C11A C20A Ir1A 70.0(5) . . ?
C19A C20A H20A 123.7 . . ?
C19A C20A Ir1A 71.8(5) . . ?
Ir1A C20A H20A 123.7 . . ?
C1A Ir1A C2A 37.6(4) . . ?
C1A Ir1A C3A 62.3(4) . . ?
C3A Ir1A C2A 36.5(3) . . ?
C4A Ir1A C1A 63.8(3) . . ?
C4A Ir1A C2A 62.9(3) . . ?
C4A Ir1A C3A 37.9(3) . . ?
C5A Ir1A C1A 38.4(3) . . ?
C5A Ir1A C2A 63.7(3) . . ?
C5A Ir1A C3A 63.7(3) . . ?
C5A Ir1A C4A 38.8(3) . . ?
C11A Ir1A C1A 165.8(3) . . ?
C11A Ir1A C2A 132.9(3) . . ?
C11A Ir1A C3A 116.9(3) . . ?
C11A Ir1A C4A 125.4(3) . . ?
C11A Ir1A C5A 155.7(3) . . ?
C11A Ir1A C12A 40.1(3) . . ?
C11A Ir1A C19A 68.3(3) . . ?
C11A Ir1A C20A 39.4(3) . . ?
C12A Ir1A C1A 153.3(4) . . ?
C12A Ir1A C2A 160.9(4) . . ?
C12A Ir1A C3A 125.0(3) . . ?
C12A Ir1A C4A 105.2(3) . . ?
C12A Ir1A C5A 117.5(3) . . ?
C12A Ir1A C19A 73.7(3) . . ?
C19A Ir1A C1A 107.0(3) . . ?
C19A Ir1A C2A 123.2(3) . . ?
C19A Ir1A C3A 157.9(3) . . ?
C19A Ir1A C4A 157.8(3) . . ?
C19A Ir1A C5A 121.2(3) . . ?
C20A Ir1A C1A 128.7(4) . . ?
C20A Ir1A C2A 116.7(3) . . ?
C20A Ir1A C3A 130.0(3) . . ?
C20A Ir1A C4A 161.3(3) . . ?
C20A Ir1A C5A 159.7(4) . . ?
C20A Ir1A C12A 69.3(4) . . ?
C20A Ir1A C19A 39.9(3) . . ?
C2E C1E C6E 126.6(9) . . ?
C2E C1E Ir1E 74.3(5) . . ?
C5E C1E C2E 108.9(8) . . ?
C5E C1E C6E 124.4(9) . . ?
C5E C1E Ir1E 69.9(5) . . ?
C6E C1E Ir1E 125.5(7) . . ?
C1E C2E C7E 125.3(9) . . ?
C1E C2E Ir1E 68.1(5) . . ?
C3E C2E C1E 107.3(8) . . ?
C3E C2E C7E 127.4(9) . . ?
C3E C2E Ir1E 70.9(5) . . ?
C7E C2E Ir1E 128.9(6) . . ?
C2E C3E C4E 109.7(8) . . ?
C2E C3E C8E 126.4(9) . . ?
C2E C3E Ir1E 72.7(5) . . ?
C4E C3E C8E 123.9(9) . . ?
C4E C3E Ir1E 68.6(5) . . ?
C8E C3E Ir1E 126.9(6) . . ?
C3E C4E C5E 106.8(8) . . ?
C3E C4E C9E 125.9(8) . . ?
C3E C4E Ir1E 73.6(5) . . ?
C5E C4E C9E 127.2(8) . . ?
C5E C4E Ir1E 69.7(5) . . ?
C9E C4E Ir1E 123.5(6) . . ?
C1E C5E C4E 107.3(8) . . ?
C1E C5E C10E 125.7(9) . . ?
C1E C5E Ir1E 71.8(5) . . ?
C4E C5E C10E 126.8(8) . . ?
C4E C5E Ir1E 71.2(5) . . ?
C10E C5E Ir1E 126.3(6) . . ?
C1E C6E H6EA 109.5 . . ?
C1E C6E H6EB 109.5 . . ?
C1E C6E H6EC 109.5 . . ?
H6EA C6E H6EB 109.5 . . ?
H6EA C6E H6EC 109.5 . . ?
H6EB C6E H6EC 109.5 . . ?
C2E C7E H7EA 109.5 . . ?
C2E C7E H7EB 109.5 . . ?
C2E C7E H7EC 109.5 . . ?
H7EA C7E H7EB 109.5 . . ?
H7EA C7E H7EC 109.5 . . ?
H7EB C7E H7EC 109.5 . . ?
C3E C8E H8EA 109.5 . . ?
C3E C8E H8EB 109.5 . . ?
C3E C8E H8EC 109.5 . . ?
H8EA C8E H8EB 109.5 . . ?
H8EA C8E H8EC 109.5 . . ?
H8EB C8E H8EC 109.5 . . ?
C4E C9E H9EA 109.5 . . ?
C4E C9E H9EB 109.5 . . ?
C4E C9E H9EC 109.5 . . ?
H9EA C9E H9EB 109.5 . . ?
H9EA C9E H9EC 109.5 . . ?
H9EB C9E H9EC 109.5 . . ?
C5E C10E H10M 109.5 . . ?
C5E C10E H10N 109.5 . . ?
C5E C10E H10O 109.5 . . ?
H10M C10E H10N 109.5 . . ?
H10M C10E H10O 109.5 . . ?
H10N C10E H10O 109.5 . . ?
C12E C11E H11E 122.9 . . ?
C12E C11E Ir1E 71.6(5) . . ?
C20E C11E H11E 122.9 . . ?
C20E C11E C12E 114.0(8) . . ?
C20E C11E Ir1E 70.5(5) . . ?
Ir1E C11E H11E 122.9 . . ?
C11E C12E H12E 117.1 . . ?
C11E C12E C13E 117.2(8) . . ?
C11E C12E Ir1E 68.4(5) . . ?
C13E C12E H12E 117.1 . . ?
C13E C12E Ir1E 110.4(6) . . ?
Ir1E C12E H12E 117.1 . . ?
C14E C13E C12E 127.1(8) . . ?
C18E C13E C12E 112.7(8) . . ?
C18E C13E C14E 120.2(9) . . ?
C13E C14E H14E 119.8 . . ?
C13E C14E C15E 120.4(9) . . ?
C15E C14E H14E 119.8 . . ?
C14E C15E H15E 120.6 . . ?
C16E C15E C14E 118.8(9) . . ?
C16E C15E H15E 120.6 . . ?
C15E C16E H16E 119.1 . . ?
C15E C16E C17E 121.8(9) . . ?
C17E C16E H16E 119.1 . . ?
C16E C17E H17E 120.7 . . ?
C16E C17E C18E 118.6(9) . . ?
C18E C17E H17E 120.7 . . ?
C13E C18E C17E 120.1(9) . . ?
C13E C18E C19E 115.0(8) . . ?
C17E C18E C19E 124.9(8) . . ?
C18E C19E H19E 117.8 . . ?
C18E C19E Ir1E 109.7(6) . . ?
C20E C19E C18E 116.0(7) . . ?
C20E C19E H19E 117.8 . . ?
C20E C19E Ir1E 67.8(5) . . ?
Ir1E C19E H19E 117.8 . . ?
C11E C20E C19E 114.0(8) . . ?
C11E C20E H20E 123.0 . . ?
C11E C20E Ir1E 70.6(5) . . ?
C19E C20E H20E 123.0 . . ?
C19E C20E Ir1E 72.2(5) . . ?
Ir1E C20E H20E 123.0 . . ?
C1E Ir1E C2E 37.6(3) . . ?
C1E Ir1E C3E 62.3(3) . . ?
C3E Ir1E C2E 36.4(3) . . ?
C4E Ir1E C1E 64.2(3) . . ?
C4E Ir1E C2E 63.0(3) . . ?
C4E Ir1E C3E 37.7(3) . . ?
C5E Ir1E C1E 38.3(3) . . ?
C5E Ir1E C2E 63.4(3) . . ?
C5E Ir1E C3E 63.4(3) . . ?
C5E Ir1E C4E 39.1(3) . . ?
C5E Ir1E C19E 120.5(3) . . ?
C11E Ir1E C1E 165.4(3) . . ?
C11E Ir1E C2E 133.3(3) . . ?
C11E Ir1E C3E 117.9(3) . . ?
C11E Ir1E C4E 126.0(3) . . ?
C11E Ir1E C5E 156.2(3) . . ?
C11E Ir1E C12E 40.0(3) . . ?
C11E Ir1E C19E 68.3(3) . . ?
C12E Ir1E C1E 153.3(4) . . ?
C12E Ir1E C2E 161.4(3) . . ?
C12E Ir1E C3E 125.7(3) . . ?
C12E Ir1E C4E 105.5(3) . . ?
C12E Ir1E C5E 118.0(3) . . ?
C12E Ir1E C19E 73.6(3) . . ?
C19E Ir1E C1E 106.1(3) . . ?
C19E Ir1E C2E 122.9(3) . . ?
C19E Ir1E C3E 157.9(3) . . ?
C19E Ir1E C4E 157.3(3) . . ?
C20E Ir1E C1E 128.7(3) . . ?
C20E Ir1E C2E 117.4(3) . . ?
C20E Ir1E C3E 131.0(3) . . ?
C20E Ir1E C4E 161.6(3) . . ?
C20E Ir1E C5E 159.2(3) . . ?
C20E Ir1E C11E 38.8(3) . . ?
C20E Ir1E C12E 68.5(3) . . ?
C20E Ir1E C19E 39.9(3) . . ?
C2B C1B C5B 109.5(8) . . ?
C2B C1B C6B 123.8(9) . . ?
C2B C1B Ir1B 73.8(5) . . ?
C5B C1B C6B 126.5(9) . . ?
C5B C1B Ir1B 70.2(5) . . ?
C6B C1B Ir1B 126.2(6) . . ?
C1B C2B C7B 125.7(8) . . ?
C1B C2B Ir1B 68.8(5) . . ?
C3B C2B C1B 107.7(8) . . ?
C3B C2B C7B 126.3(8) . . ?
C3B C2B Ir1B 71.5(5) . . ?
C7B C2B Ir1B 129.6(6) . . ?
C2B C3B C8B 126.8(8) . . ?
C2B C3B Ir1B 71.8(5) . . ?
C4B C3B C2B 107.5(8) . . ?
C4B C3B C8B 125.8(9) . . ?
C4B C3B Ir1B 67.5(5) . . ?
C8B C3B Ir1B 126.6(6) . . ?
C3B C4B C5B 109.7(8) . . ?
C3B C4B C9B 123.8(8) . . ?
C3B C4B Ir1B 75.0(5) . . ?
C5B C4B C9B 126.3(8) . . ?
C5B C4B Ir1B 71.3(5) . . ?
C9B C4B Ir1B 124.0(6) . . ?
C1B C5B C4B 105.5(8) . . ?
C1B C5B C10B 126.4(9) . . ?
C1B C5B Ir1B 71.6(5) . . ?
C4B C5B C10B 127.9(8) . . ?
C4B C5B Ir1B 70.0(5) . . ?
C10B C5B Ir1B 126.0(6) . . ?
C1B C6B H6BA 109.5 . . ?
C1B C6B H6BB 109.5 . . ?
C1B C6B H6BC 109.5 . . ?
H6BA C6B H6BB 109.5 . . ?
H6BA C6B H6BC 109.5 . . ?
H6BB C6B H6BC 109.5 . . ?
C2B C7B H7BA 109.5 . . ?
C2B C7B H7BB 109.5 . . ?
C2B C7B H7BC 109.5 . . ?
H7BA C7B H7BB 109.5 . . ?
H7BA C7B H7BC 109.5 . . ?
H7BB C7B H7BC 109.5 . . ?
C3B C8B H8BA 109.5 . . ?
C3B C8B H8BB 109.5 . . ?
C3B C8B H8BC 109.5 . . ?
H8BA C8B H8BB 109.5 . . ?
H8BA C8B H8BC 109.5 . . ?
H8BB C8B H8BC 109.5 . . ?
C4B C9B H9BA 109.5 . . ?
C4B C9B H9BB 109.5 . . ?
C4B C9B H9BC 109.5 . . ?
H9BA C9B H9BB 109.5 . . ?
H9BA C9B H9BC 109.5 . . ?
H9BB C9B H9BC 109.5 . . ?
C5B C10B H10P 109.5 . . ?
C5B C10B H10Q 109.5 . . ?
C5B C10B H10R 109.5 . . ?
H10P C10B H10Q 109.5 . . ?
H10P C10B H10R 109.5 . . ?
H10Q C10B H10R 109.5 . . ?
C12B C11B H11B 123.2 . . ?
C12B C11B C20B 113.4(8) . . ?
C12B C11B Ir1B 71.7(5) . . ?
C20B C11B H11B 123.2 . . ?
C20B C11B Ir1B 70.3(5) . . ?
Ir1B C11B H11B 123.2 . . ?
C11B C12B H12B 116.9 . . ?
C11B C12B C13B 117.1(8) . . ?
C11B C12B Ir1B 68.7(5) . . ?
C13B C12B H12B 116.9 . . ?
C13B C12B Ir1B 111.3(6) . . ?
Ir1B C12B H12B 116.9 . . ?
C14B C13B C12B 127.7(9) . . ?
C14B C13B C18B 118.6(9) . . ?
C18B C13B C12B 113.7(8) . . ?
C13B C14B H14B 120.0 . . ?
C15B C14B C13B 120.1(10) . . ?
C15B C14B H14B 120.0 . . ?
C14B C15B H15B 119.3 . . ?
C14B C15B C16B 121.4(9) . . ?
C16B C15B H15B 119.3 . . ?
C15B C16B H16B 120.3 . . ?
C15B C16B C17B 119.3(9) . . ?
C17B C16B H16B 120.3 . . ?
C16B C17B H17B 120.2 . . ?
C18B C17B C16B 119.5(9) . . ?
C18B C17B H17B 120.2 . . ?
C13B C18B C19B 112.3(8) . . ?
C17B C18B C13B 121.0(8) . . ?
C17B C18B C19B 126.6(9) . . ?
C18B C19B H19B 116.5 . . ?
C18B C19B Ir1B 110.7(6) . . ?
C20B C19B C18B 118.8(8) . . ?
C20B C19B H19B 116.5 . . ?
C20B C19B Ir1B 68.9(5) . . ?
Ir1B C19B H19B 116.5 . . ?
C11B C20B H20B 123.9 . . ?
C11B C20B Ir1B 69.4(5) . . ?
C19B C20B C11B 112.1(8) . . ?
C19B C20B H20B 123.9 . . ?
C19B C20B Ir1B 71.8(5) . . ?
Ir1B C20B H20B 123.9 . . ?
C1B Ir1B C2B 37.3(3) . . ?
C1B Ir1B C3B 62.2(3) . . ?
C3B Ir1B C2B 36.7(3) . . ?
C4B Ir1B C1B 63.2(3) . . ?
C4B Ir1B C2B 62.5(3) . . ?
C4B Ir1B C3B 37.5(3) . . ?
C4B Ir1B C5B 38.7(3) . . ?
C5B Ir1B C1B 38.2(3) . . ?
C5B Ir1B C2B 63.5(3) . . ?
C5B Ir1B C3B 63.6(3) . . ?
C11B Ir1B C1B 166.6(4) . . ?
C11B Ir1B C2B 133.1(3) . . ?
C11B Ir1B C3B 116.2(3) . . ?
C11B Ir1B C4B 124.7(3) . . ?
C11B Ir1B C5B 154.8(3) . . ?
C11B Ir1B C12B 39.6(3) . . ?
C11B Ir1B C19B 68.5(3) . . ?
C11B Ir1B C20B 40.2(4) . . ?
C12B Ir1B C1B 153.3(3) . . ?
C12B Ir1B C2B 160.7(3) . . ?
C12B Ir1B C3B 124.7(3) . . ?
C12B Ir1B C4B 105.4(3) . . ?
C12B Ir1B C5B 117.6(3) . . ?
C12B Ir1B C19B 73.3(3) . . ?
C19B Ir1B C1B 107.9(3) . . ?
C19B Ir1B C2B 123.8(3) . . ?
C19B Ir1B C3B 158.5(3) . . ?
C19B Ir1B C4B 158.2(3) . . ?
C19B Ir1B C5B 121.8(3) . . ?
C20B Ir1B C1B 129.2(3) . . ?
C20B Ir1B C2B 117.1(3) . . ?
C20B Ir1B C3B 130.3(3) . . ?
C20B Ir1B C4B 161.3(4) . . ?
C20B Ir1B C5B 159.8(4) . . ?
C20B Ir1B C12B 69.1(3) . . ?
C20B Ir1B C19B 39.4(3) . . ?
C2C C1C C5C 108.5(8) . . ?
C2C C1C C6C 125.4(9) . . ?
C2C C1C Ir1C 73.7(5) . . ?
C5C C1C C6C 125.7(9) . . ?
C5C C1C Ir1C 70.1(5) . . ?
C6C C1C Ir1C 127.4(6) . . ?
C1C C2C C3C 108.8(8) . . ?
C1C C2C C7C 125.1(9) . . ?
C1C C2C Ir1C 69.0(5) . . ?
C3C C2C C7C 125.9(8) . . ?
C3C C2C Ir1C 71.8(5) . . ?
C7C C2C Ir1C 128.8(6) . . ?
C2C C3C C8C 126.9(8) . . ?
C2C C3C Ir1C 71.2(5) . . ?
C4C C3C C2C 107.0(8) . . ?
C4C C3C C8C 126.1(9) . . ?
C4C C3C Ir1C 67.6(5) . . ?
C8C C3C Ir1C 127.3(6) . . ?
C3C C4C C5C 109.3(8) . . ?
C3C C4C C9C 123.7(8) . . ?
C3C C4C Ir1C 74.8(5) . . ?
C5C C4C C9C 126.7(8) . . ?
C5C C4C Ir1C 71.0(5) . . ?
C9C C4C Ir1C 124.7(6) . . ?
C1C C5C C10C 126.1(9) . . ?
C1C C5C Ir1C 71.3(5) . . ?
C4C C5C C1C 106.2(8) . . ?
C4C C5C C10C 127.6(8) . . ?
C4C C5C Ir1C 70.2(5) . . ?
C10C C5C Ir1C 126.0(6) . . ?
C1C C6C H6CA 109.5 . . ?
C1C C6C H6CB 109.5 . . ?
C1C C6C H6CC 109.5 . . ?
H6CA C6C H6CB 109.5 . . ?
H6CA C6C H6CC 109.5 . . ?
H6CB C6C H6CC 109.5 . . ?
C2C C7C H7CA 109.5 . . ?
C2C C7C H7CB 109.5 . . ?
C2C C7C H7CC 109.5 . . ?
H7CA C7C H7CB 109.5 . . ?
H7CA C7C H7CC 109.5 . . ?
H7CB C7C H7CC 109.5 . . ?
C3C C8C H8CA 109.5 . . ?
C3C C8C H8CB 109.5 . . ?
C3C C8C H8CC 109.5 . . ?
H8CA C8C H8CB 109.5 . . ?
H8CA C8C H8CC 109.5 . . ?
H8CB C8C H8CC 109.5 . . ?
C4C C9C H9CA 109.5 . . ?
C4C C9C H9CB 109.5 . . ?
C4C C9C H9CC 109.5 . . ?
H9CA C9C H9CB 109.5 . . ?
H9CA C9C H9CC 109.5 . . ?
H9CB C9C H9CC 109.5 . . ?
C5C C10C H10S 109.5 . . ?
C5C C10C H10T 109.5 . . ?
C5C C10C H10U 109.5 . . ?
H10S C10C H10T 109.5 . . ?
H10S C10C H10U 109.5 . . ?
H10T C10C H10U 109.5 . . ?
C12C C11C H11C 123.3 . . ?
C12C C11C Ir1C 71.1(5) . . ?
C20C C11C H11C 123.3 . . ?
C20C C11C C12C 113.2(8) . . ?
C20C C11C Ir1C 70.0(5) . . ?
Ir1C C11C H11C 123.3 . . ?
C11C C12C H12C 117.0 . . ?
C11C C12C Ir1C 68.5(5) . . ?
C13C C12C C11C 116.5(8) . . ?
C13C C12C H12C 117.0 . . ?
C13C C12C Ir1C 111.7(6) . . ?
Ir1C C12C H12C 117.0 . . ?
C14C C13C C12C 126.4(9) . . ?
C14C C13C C18C 120.3(9) . . ?
C18C C13C C12C 113.3(8) . . ?
C13C C14C H14C 120.8 . . ?
C13C C14C C15C 118.5(10) . . ?
C15C C14C H14C 120.8 . . ?
C14C C15C H15C 119.3 . . ?
C16C C15C C14C 121.5(9) . . ?
C16C C15C H15C 119.3 . . ?
C15C C16C H16C 120.0 . . ?
C15C C16C C17C 120.0(10) . . ?
C17C C16C H16C 120.0 . . ?
C16C C17C H17C 120.3 . . ?
C18C C17C C16C 119.4(10) . . ?
C18C C17C H17C 120.3 . . ?
C13C C18C C19C 112.6(8) . . ?
C17C C18C C13C 120.3(8) . . ?
C17C C18C C19C 127.1(8) . . ?
C18C C19C H19C 116.8 . . ?
C18C C19C Ir1C 111.4(6) . . ?
C20C C19C C18C 117.5(8) . . ?
C20C C19C H19C 116.8 . . ?
C20C C19C Ir1C 68.3(5) . . ?
Ir1C C19C H19C 116.8 . . ?
C11C C20C C19C 113.3(8) . . ?
C11C C20C H20C 123.3 . . ?
C11C C20C Ir1C 70.6(5) . . ?
C19C C20C H20C 123.3 . . ?
C19C C20C Ir1C 72.0(5) . . ?
Ir1C C20C H20C 123.3 . . ?
C1C Ir1C C2C 37.3(3) . . ?
C1C Ir1C C3C 62.8(3) . . ?
C2C Ir1C C3C 37.0(3) . . ?
C4C Ir1C C1C 64.0(3) . . ?
C4C Ir1C C2C 62.7(3) . . ?
C4C Ir1C C3C 37.6(3) . . ?
C4C Ir1C C5C 38.8(3) . . ?
C5C Ir1C C1C 38.6(3) . . ?
C5C Ir1C C2C 63.4(3) . . ?
C5C Ir1C C3C 63.7(3) . . ?
C11C Ir1C C1C 165.2(3) . . ?
C11C Ir1C C2C 132.5(3) . . ?
C11C Ir1C C3C 116.0(3) . . ?
C11C Ir1C C4C 125.2(3) . . ?
C11C Ir1C C5C 155.9(3) . . ?
C11C Ir1C C12C 40.5(3) . . ?
C11C Ir1C C19C 68.4(3) . . ?
C12C Ir1C C1C 153.7(4) . . ?
C12C Ir1C C2C 160.4(3) . . ?
C12C Ir1C C3C 124.0(3) . . ?
C12C Ir1C C4C 104.9(3) . . ?
C12C Ir1C C5C 117.6(3) . . ?
C12C Ir1C C19C 73.5(3) . . ?
C19C Ir1C C1C 107.3(3) . . ?
C19C Ir1C C2C 124.0(3) . . ?
C19C Ir1C C3C 159.1(3) . . ?
C19C Ir1C C4C 157.6(3) . . ?
C19C Ir1C C5C 121.3(3) . . ?
C20C Ir1C C1C 128.6(3) . . ?
C20C Ir1C C2C 117.2(3) . . ?
C20C Ir1C C3C 130.4(3) . . ?
C20C Ir1C C4C 161.4(3) . . ?
C20C Ir1C C5C 159.7(3) . . ?
C20C Ir1C C11C 39.4(3) . . ?
C20C Ir1C C12C 69.3(3) . . ?
C20C Ir1C C19C 39.7(3) . . ?
C2G C1G C5G 108.8(8) . . ?
C2G C1G C6G 124.6(9) . . ?
C2G C1G Ir1G 74.3(5) . . ?
C5G C1G C6G 126.4(9) . . ?
C5G C1G Ir1G 69.8(5) . . ?
C6G C1G Ir1G 126.2(7) . . ?
C1G C2G C3G 107.5(8) . . ?
C1G C2G C7G 126.8(8) . . ?
C1G C2G Ir1G 68.5(5) . . ?
C3G C2G C7G 125.5(8) . . ?
C3G C2G Ir1G 71.1(5) . . ?
C7G C2G Ir1G 129.7(6) . . ?
C2G C3G C8G 127.0(8) . . ?
C2G C3G Ir1G 71.8(5) . . ?
C4G C3G C2G 107.8(8) . . ?
C4G C3G C8G 125.1(8) . . ?
C4G C3G Ir1G 68.3(5) . . ?
C8G C3G Ir1G 127.6(6) . . ?
C3G C4G C9G 124.2(8) . . ?
C3G C4G Ir1G 74.1(5) . . ?
C5G C4G C3G 109.0(8) . . ?
C5G C4G C9G 126.8(8) . . ?
C5G C4G Ir1G 70.5(5) . . ?
C9G C4G Ir1G 123.5(6) . . ?
C1G C5G C10G 125.4(9) . . ?
C1G C5G Ir1G 71.4(5) . . ?
C4G C5G C1G 106.8(8) . . ?
C4G C5G C10G 127.7(8) . . ?
C4G C5G Ir1G 71.4(5) . . ?
C10G C5G Ir1G 125.3(6) . . ?
C1G C6G H6GA 109.5 . . ?
C1G C6G H6GB 109.5 . . ?
C1G C6G H6GC 109.5 . . ?
H6GA C6G H6GB 109.5 . . ?
H6GA C6G H6GC 109.5 . . ?
H6GB C6G H6GC 109.5 . . ?
C2G C7G H7GA 109.5 . . ?
C2G C7G H7GB 109.5 . . ?
C2G C7G H7GC 109.5 . . ?
H7GA C7G H7GB 109.5 . . ?
H7GA C7G H7GC 109.5 . . ?
H7GB C7G H7GC 109.5 . . ?
C3G C8G H8GA 109.5 . . ?
C3G C8G H8GB 109.5 . . ?
C3G C8G H8GC 109.5 . . ?
H8GA C8G H8GB 109.5 . . ?
H8GA C8G H8GC 109.5 . . ?
H8GB C8G H8GC 109.5 . . ?
C4G C9G H9GA 109.5 . . ?
C4G C9G H9GB 109.5 . . ?
C4G C9G H9GC 109.5 . . ?
H9GA C9G H9GB 109.5 . . ?
H9GA C9G H9GC 109.5 . . ?
H9GB C9G H9GC 109.5 . . ?
C5G C10G H10V 109.5 . . ?
C5G C10G H10W 109.5 . . ?
C5G C10G H10X 109.5 . . ?
H10V C10G H10W 109.5 . . ?
H10V C10G H10X 109.5 . . ?
H10W C10G H10X 109.5 . . ?
C12G C11G H11G 123.6 . . ?
C12G C11G Ir1G 71.3(5) . . ?
C20G C11G H11G 123.6 . . ?
C20G C11G C12G 112.8(8) . . ?
C20G C11G Ir1G 70.1(5) . . ?
Ir1G C11G H11G 123.6 . . ?
C11G C12G H12G 117.0 . . ?
C11G C12G C13G 116.5(7) . . ?
C11G C12G Ir1G 68.5(5) . . ?
C13G C12G H12G 117.0 . . ?
C13G C12G Ir1G 111.5(6) . . ?
Ir1G C12G H12G 117.0 . . ?
C14G C13G C12G 127.7(8) . . ?
C14G C13G C18G 119.5(8) . . ?
C18G C13G C12G 112.8(7) . . ?
C13G C14G H14G 119.6 . . ?
C13G C14G C15G 120.7(9) . . ?
C15G C14G H14G 119.6 . . ?
C14G C15G H15G 120.4 . . ?
C16G C15G C14G 119.2(10) . . ?
C16G C15G H15G 120.4 . . ?
C15G C16G H16G 119.5 . . ?
C17G C16G C15G 120.9(9) . . ?
C17G C16G H16G 119.5 . . ?
C16G C17G H17G 120.0 . . ?
C16G C17G C18G 120.0(9) . . ?
C18G C17G H17G 120.0 . . ?
C13G C18G C19G 113.0(7) . . ?
C17G C18G C13G 119.6(8) . . ?
C17G C18G C19G 127.4(8) . . ?
C18G C19G H19G 116.8 . . ?
C18G C19G Ir1G 111.0(5) . . ?
C20G C19G C18G 117.3(7) . . ?
C20G C19G H19G 116.8 . . ?
C20G C19G Ir1G 68.8(5) . . ?
Ir1G C19G H19G 116.8 . . ?
C11G C20G C19G 114.3(8) . . ?
C11G C20G H20G 122.8 . . ?
C11G C20G Ir1G 70.6(5) . . ?
C19G C20G H20G 122.8 . . ?
C19G C20G Ir1G 72.0(5) . . ?
Ir1G C20G H20G 122.8 . . ?
C1G Ir1G C2G 37.2(3) . . ?
C1G Ir1G C3G 62.5(3) . . ?
C3G Ir1G C2G 37.1(3) . . ?
C4G Ir1G C1G 63.7(3) . . ?
C4G Ir1G C2G 62.8(3) . . ?
C4G Ir1G C3G 37.6(3) . . ?
C5G Ir1G C1G 38.8(3) . . ?
C5G Ir1G C2G 63.5(3) . . ?
C5G Ir1G C3G 63.3(3) . . ?
C5G Ir1G C4G 38.2(3) . . ?
C11G Ir1G C1G 165.1(3) . . ?
C11G Ir1G C2G 133.1(3) . . ?
C11G Ir1G C3G 117.1(3) . . ?
C11G Ir1G C4G 126.2(3) . . ?
C11G Ir1G C5G 155.9(3) . . ?
C11G Ir1G C12G 40.2(3) . . ?
C11G Ir1G C19G 68.2(3) . . ?
C12G Ir1G C1G 153.7(3) . . ?
C12G Ir1G C2G 161.2(3) . . ?
C12G Ir1G C3G 124.8(3) . . ?
C12G Ir1G C4G 105.7(3) . . ?
C12G Ir1G C5G 117.7(3) . . ?
C19G Ir1G C1G 106.7(3) . . ?
C19G Ir1G C2G 123.2(3) . . ?
C19G Ir1G C3G 158.6(3) . . ?
C19G Ir1G C4G 157.2(3) . . ?
C19G Ir1G C5G 121.2(3) . . ?
C19G Ir1G C12G 73.5(3) . . ?
C20G Ir1G C1G 128.5(3) . . ?
C20G Ir1G C2G 117.5(3) . . ?
C20G Ir1G C3G 131.4(3) . . ?
C20G Ir1G C4G 162.5(3) . . ?
C20G Ir1G C5G 159.3(3) . . ?
C20G Ir1G C11G 39.2(3) . . ?
C20G Ir1G C12G 68.6(3) . . ?
C20G Ir1G C19G 39.2(3) . . ?

loop_
_geom_bond_atom_site_label_1
_geom_bond_atom_site_label_2
_geom_bond_distance
_geom_bond_site_symmetry_2
_geom_bond_publ_flag
C1 C2 1.427(13) . ?
C1 C5 1.430(12) . ?
C1 C6 1.504(13) . ?
C1 Ir1 2.185(9) . ?
C2 C3 1.420(13) . ?
C2 C7 1.498(12) . ?
C2 Ir1 2.263(8) . ?
C3 C4 1.433(13) . ?
C3 C8 1.484(15) . ?
C3 Ir1 2.256(9) . ?
C4 C5 1.462(13) . ?
C4 C9 1.503(12) . ?
C4 Ir1 2.184(8) . ?
C5 C10 1.503(13) . ?
C5 Ir1 2.182(9) . ?
C6 H6A 0.9600 . ?
C6 H6B 0.9600 . ?
C6 H6C 0.9600 . ?
C7 H7A 0.9600 . ?
C7 H7B 0.9600 . ?
C7 H7C 0.9600 . ?
C8 H8A 0.9600 . ?
C8 H8B 0.9600 . ?
C8 H8C 0.9600 . ?
C9 H9A 0.9600 . ?
C9 H9B 0.9600 . ?
C9 H9C 0.9600 . ?
C10 H10A 0.9600 . ?
C10 H10B 0.9600 . ?
C10 H10C 0.9600 . ?
C11 H11 0.9800 . ?
C11 C12 1.452(12) . ?
C11 C20 1.434(12) . ?
C11 Ir1 2.104(8) . ?
C12 H12 0.9800 . ?
C12 C13 1.475(13) . ?
C12 Ir1 2.152(9) . ?
C13 C14 1.392(13) . ?
C13 C18 1.404(12) . ?
C14 H14 0.9300 . ?
C14 C15 1.372(15) . ?
C15 H15 0.9300 . ?
C15 C16 1.389(13) . ?
C16 H16 0.9300 . ?
C16 C17 1.416(12) . ?
C17 H17 0.9300 . ?
C17 C18 1.382(13) . ?
C18 C19 1.478(12) . ?
C19 H19 0.9800 . ?
C19 C20 1.453(13) . ?
C19 Ir1 2.154(9) . ?
C20 H20 0.9800 . ?
C20 Ir1 2.114(9) . ?
C1D C2D 1.443(13) . ?
C1D C5D 1.444(12) . ?
C1D C6D 1.503(14) . ?
C1D Ir1D 2.185(9) . ?
C2D C3D 1.426(12) . ?
C2D C7D 1.490(12) . ?
C2D Ir1D 2.269(8) . ?
C3D C4D 1.428(12) . ?
C3D C8D 1.523(14) . ?
C3D Ir1D 2.255(9) . ?
C4D C5D 1.427(12) . ?
C4D C9D 1.499(12) . ?
C4D Ir1D 2.178(8) . ?
C5D C10D 1.510(13) . ?
C5D Ir1D 2.165(8) . ?
C6D H6DA 0.9600 . ?
C6D H6DB 0.9600 . ?
C6D H6DC 0.9600 . ?
C7D H7DA 0.9600 . ?
C7D H7DB 0.9600 . ?
C7D H7DC 0.9600 . ?
C8D H8DA 0.9600 . ?
C8D H8DB 0.9600 . ?
C8D H8DC 0.9600 . ?
C9D H9DA 0.9600 . ?
C9D H9DB 0.9600 . ?
C9D H9DC 0.9600 . ?
C10D H10D 0.9600 . ?
C10D H10E 0.9600 . ?
C10D H10F 0.9600 . ?
C11D H11D 0.9800 . ?
C11D C12D 1.447(12) . ?
C11D C20D 1.424(12) . ?
C11D Ir1D 2.116(8) . ?
C12D H12D 0.9800 . ?
C12D C13D 1.500(12) . ?
C12D Ir1D 2.146(8) . ?
C13D C14D 1.382(12) . ?
C13D C18D 1.395(12) . ?
C14D H14D 0.9300 . ?
C14D C15D 1.400(15) . ?
C15D H15D 0.9300 . ?
C15D C16D 1.382(14) . ?
C16D H16D 0.9300 . ?
C16D C17D 1.397(13) . ?
C17D H17D 0.9300 . ?
C17D C18D 1.393(13) . ?
C18D C19D 1.479(12) . ?
C19D H19D 0.9800 . ?
C19D C20D 1.440(13) . ?
C19D Ir1D 2.147(8) . ?
C20D H20D 0.9800 . ?
C20D Ir1D 2.108(9) . ?
C1F C2F 1.434(13) . ?
C1F C5F 1.439(12) . ?
C1F C6F 1.471(14) . ?
C1F Ir1F 2.183(9) . ?
C2F C3F 1.412(13) . ?
C2F C7F 1.509(13) . ?
C2F Ir1F 2.258(8) . ?
C3F C4F 1.438(13) . ?
C3F C8F 1.519(14) . ?
C3F Ir1F 2.256(9) . ?
C4F C5F 1.433(13) . ?
C4F C9F 1.494(12) . ?
C4F Ir1F 2.177(8) . ?
C5F C10F 1.513(13) . ?
C5F Ir1F 2.174(8) . ?
C6F H6FA 0.9600 . ?
C6F H6FB 0.9600 . ?
C6F H6FC 0.9600 . ?
C7F H7FA 0.9600 . ?
C7F H7FB 0.9600 . ?
C7F H7FC 0.9600 . ?
C8F H8FA 0.9600 . ?
C8F H8FB 0.9600 . ?
C8F H8FC 0.9600 . ?
C9F H9FA 0.9600 . ?
C9F H9FB 0.9600 . ?
C9F H9FC 0.9600 . ?
C10F H10G 0.9600 . ?
C10F H10H 0.9600 . ?
C10F H10I 0.9600 . ?
C11F H11F 0.9800 . ?
C11F C12F 1.454(12) . ?
C11F C20F 1.403(12) . ?
C11F Ir1F 2.106(8) . ?
C12F H12F 0.9800 . ?
C12F C13F 1.491(12) . ?
C12F Ir1F 2.161(9) . ?
C13F C14F 1.396(12) . ?
C13F C18F 1.389(12) . ?
C14F H14F 0.9300 . ?
C14F C15F 1.400(15) . ?
C15F H15F 0.9300 . ?
C15F C16F 1.370(14) . ?
C16F H16F 0.9300 . ?
C16F C17F 1.392(13) . ?
C17F H17F 0.9300 . ?
C17F C18F 1.392(13) . ?
C18F C19F 1.481(12) . ?
C19F H19F 0.9800 . ?
C19F C20F 1.457(13) . ?
C19F Ir1F 2.154(8) . ?
C20F H20F 0.9800 . ?
C20F Ir1F 2.097(9) . ?
C1A C2A 1.440(14) . ?
C1A C5A 1.440(13) . ?
C1A C6A 1.492(14) . ?
C1A Ir1A 2.201(9) . ?
C2A C3A 1.419(13) . ?
C2A C7A 1.496(13) . ?
C2A Ir1A 2.268(9) . ?
C3A C4A 1.445(12) . ?
C3A C8A 1.479(15) . ?
C3A Ir1A 2.260(9) . ?
C4A C5A 1.449(13) . ?
C4A C9A 1.496(12) . ?
C4A Ir1A 2.181(8) . ?
C5A C10A 1.491(14) . ?
C5A Ir1A 2.179(8) . ?
C6A H6AA 0.9600 . ?
C6A H6AB 0.9600 . ?
C6A H6AC 0.9600 . ?
C7A H7AA 0.9600 . ?
C7A H7AB 0.9600 . ?
C7A H7AC 0.9600 . ?
C8A H8AA 0.9600 . ?
C8A H8AB 0.9600 . ?
C8A H8AC 0.9600 . ?
C9A H9AA 0.9600 . ?
C9A H9AB 0.9600 . ?
C9A H9AC 0.9600 . ?
C10A H10J 0.9600 . ?
C10A H10K 0.9600 . ?
C10A H10L 0.9600 . ?
C11A H11A 0.9800 . ?
C11A C12A 1.462(12) . ?
C11A C20A 1.423(13) . ?
C11A Ir1A 2.106(9) . ?
C12A H12A 0.9800 . ?
C12A C13A 1.484(13) . ?
C12A Ir1A 2.155(9) . ?
C13A C14A 1.396(12) . ?
C13A C18A 1.406(12) . ?
C14A H14A 0.9300 . ?
C14A C15A 1.387(15) . ?
C15A H15A 0.9300 . ?
C15A C16A 1.381(14) . ?
C16A H16A 0.9300 . ?
C16A C17A 1.396(13) . ?
C17A H17A 0.9300 . ?
C17A C18A 1.375(14) . ?
C18A C19A 1.489(11) . ?
C19A H19A 0.9800 . ?
C19A C20A 1.458(12) . ?
C19A Ir1A 2.160(8) . ?
C20A H20A 0.9800 . ?
C20A Ir1A 2.113(9) . ?
C1E C2E 1.435(13) . ?
C1E C5E 1.424(13) . ?
C1E C6E 1.495(14) . ?
C1E Ir1E 2.183(9) . ?
C2E C3E 1.408(13) . ?
C2E C7E 1.499(12) . ?
C2E Ir1E 2.265(8) . ?
C3E C4E 1.431(13) . ?
C3E C8E 1.517(14) . ?
C3E Ir1E 2.243(9) . ?
C4E C5E 1.450(13) . ?
C4E C9E 1.487(12) . ?
C4E Ir1E 2.178(8) . ?
C5E C10E 1.521(14) . ?
C5E Ir1E 2.157(8) . ?
C6E H6EA 0.9600 . ?
C6E H6EB 0.9600 . ?
C6E H6EC 0.9600 . ?
C7E H7EA 0.9600 . ?
C7E H7EB 0.9600 . ?
C7E H7EC 0.9600 . ?
C8E H8EA 0.9600 . ?
C8E H8EB 0.9600 . ?
C8E H8EC 0.9600 . ?
C9E H9EA 0.9600 . ?
C9E H9EB 0.9600 . ?
C9E H9EC 0.9600 . ?
C10E H10M 0.9600 . ?
C10E H10N 0.9600 . ?
C10E H10O 0.9600 . ?
C11E H11E 0.9800 . ?
C11E C12E 1.455(13) . ?
C11E C20E 1.399(12) . ?
C11E Ir1E 2.105(8) . ?
C12E H12E 0.9800 . ?
C12E C13E 1.489(13) . ?
C12E Ir1E 2.147(8) . ?
C13E C14E 1.387(13) . ?
C13E C18E 1.380(13) . ?
C14E H14E 0.9300 . ?
C14E C15E 1.402(15) . ?
C15E H15E 0.9300 . ?
C15E C16E 1.372(15) . ?
C16E H16E 0.9300 . ?
C16E C17E 1.393(14) . ?
C17E H17E 0.9300 . ?
C17E C18E 1.408(13) . ?
C18E C19E 1.481(12) . ?
C19E H19E 0.9800 . ?
C19E C20E 1.457(12) . ?
C19E Ir1E 2.164(8) . ?
C20E H20E 0.9800 . ?
C20E Ir1E 2.104(9) . ?
C1B C2B 1.432(13) . ?
C1B C5B 1.435(12) . ?
C1B C6B 1.521(13) . ?
C1B Ir1B 2.202(9) . ?
C2B C3B 1.426(13) . ?
C2B C7B 1.515(12) . ?
C2B Ir1B 2.268(8) . ?
C3B C4B 1.427(13) . ?
C3B C8B 1.490(14) . ?
C3B Ir1B 2.264(9) . ?
C4B C5B 1.442(13) . ?
C4B C9B 1.503(12) . ?
C4B Ir1B 2.166(8) . ?
C5B C10B 1.479(14) . ?
C5B Ir1B 2.184(8) . ?
C6B H6BA 0.9600 . ?
C6B H6BB 0.9600 . ?
C6B H6BC 0.9600 . ?
C7B H7BA 0.9600 . ?
C7B H7BB 0.9600 . ?
C7B H7BC 0.9600 . ?
C8B H8BA 0.9600 . ?
C8B H8BB 0.9600 . ?
C8B H8BC 0.9600 . ?
C9B H9BA 0.9600 . ?
C9B H9BB 0.9600 . ?
C9B H9BC 0.9600 . ?
C10B H10P 0.9600 . ?
C10B H10Q 0.9600 . ?
C10B H10R 0.9600 . ?
C11B H11B 0.9800 . ?
C11B C12B 1.439(12) . ?
C11B C20B 1.452(13) . ?
C11B Ir1B 2.104(8) . ?
C12B H12B 0.9800 . ?
C12B C13B 1.478(12) . ?
C12B Ir1B 2.145(8) . ?
C13B C14B 1.392(13) . ?
C13B C18B 1.406(13) . ?
C14B H14B 0.9300 . ?
C14B C15B 1.371(16) . ?
C15B H15B 0.9300 . ?
C15B C16B 1.382(15) . ?
C16B H16B 0.9300 . ?
C16B C17B 1.397(13) . ?
C17B H17B 0.9300 . ?
C17B C18B 1.377(13) . ?
C18B C19B 1.488(11) . ?
C19B H19B 0.9800 . ?
C19B C20B 1.439(13) . ?
C19B Ir1B 2.155(8) . ?
C20B H20B 0.9800 . ?
C20B Ir1B 2.116(9) . ?
C1C C2C 1.428(13) . ?
C1C C5C 1.450(12) . ?
C1C C6C 1.505(14) . ?
C1C Ir1C 2.201(9) . ?
C2C C3C 1.437(13) . ?
C2C C7C 1.504(12) . ?
C2C Ir1C 2.262(8) . ?
C3C C4C 1.436(12) . ?
C3C C8C 1.486(14) . ?
C3C Ir1C 2.269(9) . ?
C4C C5C 1.447(12) . ?
C4C C9C 1.499(12) . ?
C4C Ir1C 2.174(8) . ?
C5C C10C 1.478(14) . ?
C5C Ir1C 2.185(8) . ?
C6C H6CA 0.9600 . ?
C6C H6CB 0.9600 . ?
C6C H6CC 0.9600 . ?
C7C H7CA 0.9600 . ?
C7C H7CB 0.9600 . ?
C7C H7CC 0.9600 . ?
C8C H8CA 0.9600 . ?
C8C H8CB 0.9600 . ?
C8C H8CC 0.9600 . ?
C9C H9CA 0.9600 . ?
C9C H9CB 0.9600 . ?
C9C H9CC 0.9600 . ?
C10C H10S 0.9600 . ?
C10C H10T 0.9600 . ?
C10C H10U 0.9600 . ?
C11C H11C 0.9800 . ?
C11C C12C 1.475(13) . ?
C11C C20C 1.422(13) . ?
C11C Ir1C 2.113(8) . ?
C12C H12C 0.9800 . ?
C12C C13C 1.475(13) . ?
C12C Ir1C 2.149(9) . ?
C13C C14C 1.385(12) . ?
C13C C18C 1.422(13) . ?
C14C H14C 0.9300 . ?
C14C C15C 1.400(16) . ?
C15C H15C 0.9300 . ?
C15C C16C 1.378(15) . ?
C16C H16C 0.9300 . ?
C16C C17C 1.405(13) . ?
C17C H17C 0.9300 . ?
C17C C18C 1.371(14) . ?
C18C C19C 1.489(12) . ?
C19C H19C 0.9800 . ?
C19C C20C 1.449(13) . ?
C19C Ir1C 2.155(8) . ?
C20C H20C 0.9800 . ?
C20C Ir1C 2.106(9) . ?
C1G C2G 1.420(13) . ?
C1G C5G 1.448(13) . ?
C1G C6G 1.506(14) . ?
C1G Ir1G 2.187(9) . ?
C2G C3G 1.438(13) . ?
C2G C7G 1.513(12) . ?
C2G Ir1G 2.264(8) . ?
C3G C4G 1.429(12) . ?
C3G C8G 1.521(14) . ?
C3G Ir1G 2.254(9) . ?
C4G C5G 1.421(12) . ?
C4G C9G 1.496(12) . ?
C4G Ir1G 2.178(8) . ?
C5G C10G 1.505(13) . ?
C5G Ir1G 2.166(8) . ?
C6G H6GA 0.9600 . ?
C6G H6GB 0.9600 . ?
C6G H6GC 0.9600 . ?
C7G H7GA 0.9600 . ?
C7G H7GB 0.9600 . ?
C7G H7GC 0.9600 . ?
C8G H8GA 0.9600 . ?
C8G H8GB 0.9600 . ?
C8G H8GC 0.9600 . ?
C9G H9GA 0.9600 . ?
C9G H9GB 0.9600 . ?
C9G H9GC 0.9600 . ?
C10G H10V 0.9600 . ?
C10G H10W 0.9600 . ?
C10G H10X 0.9600 . ?
C11G H11G 0.9800 . ?
C11G C12G 1.462(12) . ?
C11G C20G 1.414(12) . ?
C11G Ir1G 2.109(8) . ?
C12G H12G 0.9800 . ?
C12G C13G 1.481(12) . ?
C12G Ir1G 2.148(9) . ?
C13G C14G 1.383(13) . ?
C13G C18G 1.415(12) . ?
C14G H14G 0.9300 . ?
C14G C15G 1.396(15) . ?
C15G H15G 0.9300 . ?
C15G C16G 1.394(15) . ?
C16G H16G 0.9300 . ?
C16G C17G 1.383(13) . ?
C17G H17G 0.9300 . ?
C17G C18G 1.392(13) . ?
C18G C19G 1.486(11) . ?
C19G H19G 0.9800 . ?
C19G C20G 1.424(13) . ?
C19G Ir1G 2.145(8) . ?
C20G H20G 0.9800 . ?
C20G Ir1G 2.103(9) . ?

loop_
_geom_torsion_atom_site_label_1
_geom_torsion_atom_site_label_2
_geom_torsion_atom_site_label_3
_geom_torsion_atom_site_label_4
_geom_torsion
_geom_torsion_site_symmetry_1
_geom_torsion_site_symmetry_2
_geom_torsion_site_symmetry_3
_geom_torsion_site_symmetry_4
_geom_torsion_publ_flag
C1 C2 C3 C4 0.1(10) . . . . ?
C1 C2 C3 C8 178.0(9) . . . . ?
C1 C2 C3 Ir1 -58.9(6) . . . . ?
C2 C1 C5 C4 2.0(10) . . . . ?
C2 C1 C5 C10 -173.8(8) . . . . ?
C2 C1 C5 Ir1 64.4(6) . . . . ?
C2 C3 C4 C5 1.2(10) . . . . ?
C2 C3 C4 C9 179.8(8) . . . . ?
C2 C3 C4 Ir1 -61.2(6) . . . . ?
C3 C4 C5 C1 -1.9(9) . . . . ?
C3 C4 C5 C10 173.8(8) . . . . ?
C3 C4 C5 Ir1 -64.7(6) . . . . ?
C5 C1 C2 C3 -1.3(10) . . . . ?
C5 C1 C2 C7 173.6(8) . . . . ?
C5 C1 C2 Ir1 -62.2(6) . . . . ?
C6 C1 C2 C3 -176.2(8) . . . . ?
C6 C1 C2 C7 -1.3(14) . . . . ?
C6 C1 C2 Ir1 122.9(9) . . . . ?
C6 C1 C5 C4 176.9(8) . . . . ?
C6 C1 C5 C10 1.1(14) . . . . ?
C6 C1 C5 Ir1 -120.7(9) . . . . ?
C7 C2 C3 C4 -174.8(9) . . . . ?
C7 C2 C3 C8 3.2(15) . . . . ?
C7 C2 C3 Ir1 126.2(9) . . . . ?
C8 C3 C4 C5 -176.8(8) . . . . ?
C8 C3 C4 C9 1.7(14) . . . . ?
C8 C3 C4 Ir1 120.8(9) . . . . ?
C9 C4 C5 C1 179.5(8) . . . . ?
C9 C4 C5 C10 -4.7(14) . . . . ?
C9 C4 C5 Ir1 116.8(9) . . . . ?
C11 C12 C13 C14 -136.0(9) . . . . ?
C11 C12 C13 C18 42.1(11) . . . . ?
C12 C11 C20 C19 0.4(11) . . . . ?
C12 C11 C20 Ir1 -58.7(7) . . . . ?
C12 C13 C14 C15 177.9(9) . . . . ?
C12 C13 C18 C17 -175.2(8) . . . . ?
C12 C13 C18 C19 3.6(11) . . . . ?
C13 C14 C15 C16 -3.0(14) . . . . ?
C13 C18 C19 C20 -47.9(11) . . . . ?
C13 C18 C19 Ir1 27.9(9) . . . . ?
C14 C13 C18 C17 3.1(13) . . . . ?
C14 C13 C18 C19 -178.2(8) . . . . ?
C14 C15 C16 C17 3.0(14) . . . . ?
C15 C16 C17 C18 0.0(14) . . . . ?
C16 C17 C18 C13 -3.0(13) . . . . ?
C16 C17 C18 C19 178.4(8) . . . . ?
C17 C18 C19 C20 130.7(10) . . . . ?
C17 C18 C19 Ir1 -153.4(8) . . . . ?
C18 C13 C14 C15 -0.1(14) . . . . ?
C18 C19 C20 C11 45.1(11) . . . . ?
C18 C19 C20 Ir1 103.1(7) . . . . ?
C20 C11 C12 C13 -44.7(11) . . . . ?
C20 C11 C12 Ir1 58.0(7) . . . . ?
Ir1 C1 C2 C3 60.9(6) . . . . ?
Ir1 C1 C2 C7 -124.2(9) . . . . ?
Ir1 C1 C5 C4 -62.4(6) . . . . ?
Ir1 C1 C5 C10 121.7(9) . . . . ?
Ir1 C2 C3 C4 59.0(6) . . . . ?
Ir1 C2 C3 C8 -123.0(9) . . . . ?
Ir1 C3 C4 C5 62.4(6) . . . . ?
Ir1 C3 C4 C9 -119.1(9) . . . . ?
Ir1 C4 C5 C1 62.7(6) . . . . ?
Ir1 C4 C5 C10 -121.5(9) . . . . ?
Ir1 C11 C12 C13 -102.6(8) . . . . ?
Ir1 C11 C20 C19 59.1(7) . . . . ?
Ir1 C12 C13 C14 148.3(8) . . . . ?
Ir1 C12 C13 C18 -33.6(9) . . . . ?
Ir1 C19 C20 C11 -58.0(6) . . . . ?
C1D C2D C3D C4D -0.2(10) . . . . ?
C1D C2D C3D C8D 177.6(9) . . . . ?
C1D C2D C3D Ir1D -58.8(6) . . . . ?
C2D C1D C5D C4D 2.1(9) . . . . ?
C2D C1D C5D C10D -175.2(8) . . . . ?
C2D C1D C5D Ir1D 64.8(6) . . . . ?
C2D C3D C4D C5D 1.5(10) . . . . ?
C2D C3D C4D C9D 178.1(8) . . . . ?
C2D C3D C4D Ir1D -60.9(6) . . . . ?
C3D C4D C5D C1D -2.2(9) . . . . ?
C3D C4D C5D C10D 175.0(8) . . . . ?
C3D C4D C5D Ir1D -65.0(6) . . . . ?
C5D C1D C2D C3D -1.2(10) . . . . ?
C5D C1D C2D C7D 175.2(8) . . . . ?
C5D C1D C2D Ir1D -61.9(6) . . . . ?
C6D C1D C2D C3D -176.4(9) . . . . ?
C6D C1D C2D C7D 0.0(14) . . . . ?
C6D C1D C2D Ir1D 122.9(9) . . . . ?
C6D C1D C5D C4D 177.3(9) . . . . ?
C6D C1D C5D C10D 0.0(14) . . . . ?
C6D C1D C5D Ir1D -120.0(9) . . . . ?
C7D C2D C3D C4D -176.5(8) . . . . ?
C7D C2D C3D C8D 1.2(15) . . . . ?
C7D C2D C3D Ir1D 124.9(9) . . . . ?
C8D C3D C4D C5D -176.3(8) . . . . ?
C8D C3D C4D C9D 0.2(14) . . . . ?
C8D C3D C4D Ir1D 121.2(9) . . . . ?
C9D C4D C5D C1D -178.7(8) . . . . ?
C9D C4D C5D C10D -1.5(14) . . . . ?
C9D C4D C5D Ir1D 118.6(8) . . . . ?
C11D C12D C13D C14D -136.5(9) . . . . ?
C11D C12D C13D C18D 45.7(11) . . . . ?
C12D C11D C20D C19D 0.3(10) . . . . ?
C12D C11D C20D Ir1D -58.3(6) . . . . ?
C12D C13D C14D C15D -177.3(9) . . . . ?
C12D C13D C18D C17D -179.5(8) . . . . ?
C12D C13D C18D C19D -1.4(10) . . . . ?
C13D C14D C15D C16D -1.5(14) . . . . ?
C13D C18D C19D C20D -43.4(10) . . . . ?
C13D C18D C19D Ir1D 32.5(9) . . . . ?
C14D C13D C18D C17D 2.5(13) . . . . ?
C14D C13D C18D C19D -179.4(8) . . . . ?
C14D C15D C16D C17D -0.4(14) . . . . ?
C15D C16D C17D C18D 3.3(14) . . . . ?
C16D C17D C18D C13D -4.4(14) . . . . ?
C16D C17D C18D C19D 177.7(8) . . . . ?
C17D C18D C19D C20D 134.6(10) . . . . ?
C17D C18D C19D Ir1D -149.5(8) . . . . ?
C18D C13D C14D C15D 0.4(13) . . . . ?
C18D C19D C20D C11D 44.1(10) . . . . ?
C18D C19D C20D Ir1D 102.1(7) . . . . ?
C20D C11D C12D C13D -45.1(10) . . . . ?
C20D C11D C12D Ir1D 57.6(6) . . . . ?
Ir1D C1D C2D C3D 60.8(6) . . . . ?
Ir1D C1D C2D C7D -122.8(9) . . . . ?
Ir1D C1D C5D C4D -62.7(6) . . . . ?
Ir1D C1D C5D C10D 120.0(8) . . . . ?
Ir1D C2D C3D C4D 58.5(6) . . . . ?
Ir1D C2D C3D C8D -123.7(9) . . . . ?
Ir1D C3D C4D C5D 62.5(6) . . . . ?
Ir1D C3D C4D C9D -121.0(8) . . . . ?
Ir1D C4D C5D C1D 62.7(6) . . . . ?
Ir1D C4D C5D C10D -120.1(9) . . . . ?
Ir1D C11D C12D C13D -102.6(7) . . . . ?
Ir1D C11D C20D C19D 58.6(6) . . . . ?
Ir1D C12D C13D C14D 147.4(8) . . . . ?
Ir1D C12D C13D C18D -30.4(9) . . . . ?
Ir1D C19D C20D C11D -58.0(6) . . . . ?
C1F C2F C3F C4F -0.4(10) . . . . ?
C1F C2F C3F C8F 178.1(9) . . . . ?
C1F C2F C3F Ir1F -58.9(6) . . . . ?
C2F C1F C5F C4F 2.8(9) . . . . ?
C2F C1F C5F C10F -174.0(8) . . . . ?
C2F C1F C5F Ir1F 64.9(6) . . . . ?
C2F C3F C4F C5F 2.1(10) . . . . ?
C2F C3F C4F C9F 179.8(8) . . . . ?
C2F C3F C4F Ir1F -60.8(6) . . . . ?
C3F C4F C5F C1F -3.0(9) . . . . ?
C3F C4F C5F C10F 173.6(8) . . . . ?
C3F C4F C5F Ir1F -65.2(6) . . . . ?
C5F C1F C2F C3F -1.5(9) . . . . ?
C5F C1F C2F C7F 173.6(8) . . . . ?
C5F C1F C2F Ir1F -62.5(6) . . . . ?
C6F C1F C2F C3F -175.3(8) . . . . ?
C6F C1F C2F C7F -0.2(14) . . . . ?
C6F C1F C2F Ir1F 123.7(9) . . . . ?
C6F C1F C5F C4F 176.7(8) . . . . ?
C6F C1F C5F C10F -0.1(14) . . . . ?
C6F C1F C5F Ir1F -121.3(9) . . . . ?
C7F C2F C3F C4F -175.4(8) . . . . ?
C7F C2F C3F C8F 3.1(15) . . . . ?
C7F C2F C3F Ir1F 126.1(9) . . . . ?
C8F C3F C4F C5F -176.4(8) . . . . ?
C8F C3F C4F C9F 1.2(14) . . . . ?
C8F C3F C4F Ir1F 120.7(9) . . . . ?
C9F C4F C5F C1F 179.4(8) . . . . ?
C9F C4F C5F C10F -3.9(14) . . . . ?
C9F C4F C5F Ir1F 117.2(8) . . . . ?
C11F C12F C13F C14F -135.7(9) . . . . ?
C11F C12F C13F C18F 42.1(10) . . . . ?
C12F C11F C20F C19F 0.8(11) . . . . ?
C12F C11F C20F Ir1F -58.9(6) . . . . ?
C12F C13F C14F C15F 178.8(9) . . . . ?
C12F C13F C18F C17F -175.7(8) . . . . ?
C12F C13F C18F C19F 2.6(10) . . . . ?
C13F C14F C15F C16F -3.6(14) . . . . ?
C13F C18F C19F C20F -46.1(10) . . . . ?
C13F C18F C19F Ir1F 29.1(9) . . . . ?
C14F C13F C18F C17F 2.2(13) . . . . ?
C14F C13F C18F C19F -179.4(8) . . . . ?
C14F C15F C16F C17F 2.7(14) . . . . ?
C15F C16F C17F C18F 0.6(14) . . . . ?
C16F C17F C18F C13F -3.1(13) . . . . ?
C16F C17F C18F C19F 178.8(8) . . . . ?
C17F C18F C19F C20F 132.1(9) . . . . ?
C17F C18F C19F Ir1F -152.7(8) . . . . ?
C18F C13F C14F C15F 1.1(13) . . . . ?
C18F C19F C20F C11F 44.2(10) . . . . ?
C18F C19F C20F Ir1F 103.2(7) . . . . ?
C20F C11F C12F C13F -44.1(10) . . . . ?
C20F C11F C12F Ir1F 57.8(6) . . . . ?
Ir1F C1F C2F C3F 61.0(6) . . . . ?
Ir1F C1F C2F C7F -124.0(8) . . . . ?
Ir1F C1F C5F C4F -62.0(6) . . . . ?
Ir1F C1F C5F C10F 121.2(8) . . . . ?
Ir1F C2F C3F C4F 58.5(6) . . . . ?
Ir1F C2F C3F C8F -123.0(9) . . . . ?
Ir1F C3F C4F C5F 63.0(6) . . . . ?
Ir1F C3F C4F C9F -119.4(8) . . . . ?
Ir1F C4F C5F C1F 62.2(6) . . . . ?
Ir1F C4F C5F C10F -121.2(9) . . . . ?
Ir1F C11F C12F C13F -101.9(7) . . . . ?
Ir1F C11F C20F C19F 59.6(6) . . . . ?
Ir1F C12F C13F C14F 149.3(8) . . . . ?
Ir1F C12F C13F C18F -32.9(9) . . . . ?
Ir1F C19F C20F C11F -58.9(6) . . . . ?
C1A C2A C3A C4A -0.8(10) . . . . ?
C1A C2A C3A C8A 176.9(9) . . . . ?
C1A C2A C3A Ir1A -59.4(6) . . . . ?
C2A C1A C5A C4A 1.3(10) . . . . ?
C2A C1A C5A C10A -173.9(8) . . . . ?
C2A C1A C5A Ir1A 63.8(6) . . . . ?
C2A C3A C4A C5A 1.6(10) . . . . ?
C2A C3A C4A C9A 178.9(8) . . . . ?
C2A C3A C4A Ir1A -61.0(6) . . . . ?
C3A C4A C5A C1A -1.7(9) . . . . ?
C3A C4A C5A C10A 173.3(8) . . . . ?
C3A C4A C5A Ir1A -64.9(6) . . . . ?
C5A C1A C2A C3A -0.3(10) . . . . ?
C5A C1A C2A C7A 174.1(8) . . . . ?
C5A C1A C2A Ir1A -61.4(6) . . . . ?
C6A C1A C2A C3A -176.2(9) . . . . ?
C6A C1A C2A C7A -1.8(15) . . . . ?
C6A C1A C2A Ir1A 122.7(9) . . . . ?
C6A C1A C5A C4A 177.2(9) . . . . ?
C6A C1A C5A C10A 2.1(14) . . . . ?
C6A C1A C5A Ir1A -120.3(9) . . . . ?
C7A C2A C3A C4A -175.0(9) . . . . ?
C7A C2A C3A C8A 2.7(16) . . . . ?
C7A C2A C3A Ir1A 126.5(10) . . . . ?
C8A C3A C4A C5A -176.1(9) . . . . ?
C8A C3A C4A C9A 1.2(14) . . . . ?
C8A C3A C4A Ir1A 121.3(9) . . . . ?
C9A C4A C5A C1A -179.0(8) . . . . ?
C9A C4A C5A C10A -4.0(14) . . . . ?
C9A C4A C5A Ir1A 117.9(9) . . . . ?
C11A C12A C13A C14A -136.9(9) . . . . ?
C11A C12A C13A C18A 42.4(11) . . . . ?
C12A C11A C20A C19A 1.1(11) . . . . ?
C12A C11A C20A Ir1A -58.2(7) . . . . ?
C12A C13A C14A C15A 179.0(9) . . . . ?
C12A C13A C18A C17A -177.0(8) . . . . ?
C12A C13A C18A C19A 3.2(10) . . . . ?
C13A C14A C15A C16A -1.9(15) . . . . ?
C13A C18A C19A C20A -48.0(10) . . . . ?
C13A C18A C19A Ir1A 27.7(9) . . . . ?
C14A C13A C18A C17A 2.4(13) . . . . ?
C14A C13A C18A C19A -177.4(8) . . . . ?
C14A C15A C16A C17A 2.3(14) . . . . ?
C15A C16A C17A C18A -0.2(14) . . . . ?
C16A C17A C18A C13A -2.1(14) . . . . ?
C16A C17A C18A C19A 177.7(8) . . . . ?
C17A C18A C19A C20A 132.3(10) . . . . ?
C17A C18A C19A Ir1A -152.1(8) . . . . ?
C18A C13A C14A C15A -0.4(13) . . . . ?
C18A C19A C20A C11A 45.3(10) . . . . ?
C18A C19A C20A Ir1A 103.6(7) . . . . ?
C20A C11A C12A C13A -45.2(11) . . . . ?
C20A C11A C12A Ir1A 57.6(7) . . . . ?
Ir1A C1A C2A C3A 61.1(6) . . . . ?
Ir1A C1A C2A C7A -124.6(9) . . . . ?
Ir1A C1A C5A C4A -62.5(6) . . . . ?
Ir1A C1A C5A C10A 122.4(9) . . . . ?
Ir1A C2A C3A C4A 58.6(6) . . . . ?
Ir1A C2A C3A C8A -123.8(10) . . . . ?
Ir1A C3A C4A C5A 62.6(6) . . . . ?
Ir1A C3A C4A C9A -120.0(8) . . . . ?
Ir1A C4A C5A C1A 63.1(6) . . . . ?
Ir1A C4A C5A C10A -121.9(9) . . . . ?
Ir1A C11A C12A C13A -102.7(7) . . . . ?
Ir1A C11A C20A C19A 59.3(6) . . . . ?
Ir1A C12A C13A C14A 148.0(8) . . . . ?
Ir1A C12A C13A C18A -32.6(9) . . . . ?
Ir1A C19A C20A C11A -58.3(6) . . . . ?
C1E C2E C3E C4E 0.3(10) . . . . ?
C1E C2E C3E C8E 177.9(8) . . . . ?
C1E C2E C3E Ir1E -58.6(6) . . . . ?
C2E C1E C5E C4E 1.8(10) . . . . ?
C2E C1E C5E C10E -173.3(8) . . . . ?
C2E C1E C5E Ir1E 64.6(6) . . . . ?
C2E C3E C4E C5E 0.8(10) . . . . ?
C2E C3E C4E C9E 178.8(8) . . . . ?
C2E C3E C4E Ir1E -61.3(6) . . . . ?
C3E C4E C5E C1E -1.6(9) . . . . ?
C3E C4E C5E C10E 173.4(8) . . . . ?
C3E C4E C5E Ir1E -64.8(6) . . . . ?
C5E C1E C2E C3E -1.3(10) . . . . ?
C5E C1E C2E C7E 175.2(8) . . . . ?
C5E C1E C2E Ir1E -61.7(6) . . . . ?
C6E C1E C2E C3E -176.7(9) . . . . ?
C6E C1E C2E C7E -0.2(15) . . . . ?
C6E C1E C2E Ir1E 122.8(10) . . . . ?
C6E C1E C5E C4E 177.4(9) . . . . ?
C6E C1E C5E C10E 2.3(14) . . . . ?
C6E C1E C5E Ir1E -119.9(9) . . . . ?
C7E C2E C3E C4E -176.2(8) . . . . ?
C7E C2E C3E C8E 1.4(15) . . . . ?
C7E C2E C3E Ir1E 124.9(9) . . . . ?
C8E C3E C4E C5E -176.9(8) . . . . ?
C8E C3E C4E C9E 1.1(14) . . . . ?
C8E C3E C4E Ir1E 121.0(9) . . . . ?
C9E C4E C5E C1E -179.6(8) . . . . ?
C9E C4E C5E C10E -4.5(14) . . . . ?
C9E C4E C5E Ir1E 117.3(8) . . . . ?
C11E C12E C13E C14E -137.0(9) . . . . ?
C11E C12E C13E C18E 42.6(11) . . . . ?
C12E C11E C20E C19E 1.0(11) . . . . ?
C12E C11E C20E Ir1E -58.4(6) . . . . ?
C12E C13E C14E C15E 179.4(9) . . . . ?
C12E C13E C18E C17E -177.1(8) . . . . ?
C12E C13E C18E C19E 2.4(11) . . . . ?
C13E C14E C15E C16E -1.8(15) . . . . ?
C13E C18E C19E C20E -45.6(11) . . . . ?
C13E C18E C19E Ir1E 28.7(9) . . . . ?
C14E C13E C18E C17E 2.6(13) . . . . ?
C14E C13E C18E C19E -177.9(8) . . . . ?
C14E C15E C16E C17E 1.5(15) . . . . ?
C15E C16E C17E C18E 0.9(14) . . . . ?
C16E C17E C18E C13E -2.9(13) . . . . ?
C16E C17E C18E C19E 177.6(8) . . . . ?
C17E C18E C19E C20E 133.9(9) . . . . ?
C17E C18E C19E Ir1E -151.9(8) . . . . ?
C18E C13E C14E C15E -0.2(14) . . . . ?
C18E C19E C20E C11E 43.5(11) . . . . ?
C18E C19E C20E Ir1E 101.9(7) . . . . ?
C20E C11E C12E C13E -44.7(10) . . . . ?
C20E C11E C12E Ir1E 57.8(6) . . . . ?
Ir1E C1E C2E C3E 60.4(6) . . . . ?
Ir1E C1E C2E C7E -123.0(9) . . . . ?
Ir1E C1E C5E C4E -62.8(6) . . . . ?
Ir1E C1E C5E C10E 122.1(9) . . . . ?
Ir1E C2E C3E C4E 58.9(6) . . . . ?
Ir1E C2E C3E C8E -123.5(9) . . . . ?
Ir1E C3E C4E C5E 62.2(6) . . . . ?
Ir1E C3E C4E C9E -119.8(8) . . . . ?
Ir1E C4E C5E C1E 63.1(6) . . . . ?
Ir1E C4E C5E C10E -121.8(9) . . . . ?
Ir1E C11E C12E C13E -102.6(7) . . . . ?
Ir1E C11E C20E C19E 59.3(6) . . . . ?
Ir1E C12E C13E C14E 147.5(8) . . . . ?
Ir1E C12E C13E C18E -32.9(9) . . . . ?
Ir1E C19E C20E C11E -58.4(7) . . . . ?
C1B C2B C3B C4B -1.3(9) . . . . ?
C1B C2B C3B C8B 177.9(8) . . . . ?
C1B C2B C3B Ir1B -59.6(6) . . . . ?
C2B C1B C5B C4B 1.6(9) . . . . ?
C2B C1B C5B C10B -174.7(8) . . . . ?
C2B C1B C5B Ir1B 63.8(6) . . . . ?
C2B C3B C4B C5B 2.3(10) . . . . ?
C2B C3B C4B C9B 177.9(8) . . . . ?
C2B C3B C4B Ir1B -61.0(6) . . . . ?
C3B C4B C5B C1B -2.4(10) . . . . ?
C3B C4B C5B C10B 173.8(8) . . . . ?
C3B C4B C5B Ir1B -65.7(6) . . . . ?
C5B C1B C2B C3B -0.2(10) . . . . ?
C5B C1B C2B C7B 174.2(8) . . . . ?
C5B C1B C2B Ir1B -61.5(6) . . . . ?
C6B C1B C2B C3B -175.7(8) . . . . ?
C6B C1B C2B C7B -1.3(14) . . . . ?
C6B C1B C2B Ir1B 123.0(9) . . . . ?
C6B C1B C5B C4B 176.9(8) . . . . ?
C6B C1B C5B C10B 0.7(15) . . . . ?
C6B C1B C5B Ir1B -120.9(9) . . . . ?
C7B C2B C3B C4B -175.6(8) . . . . ?
C7B C2B C3B C8B 3.6(14) . . . . ?
C7B C2B C3B Ir1B 126.1(9) . . . . ?
C8B C3B C4B C5B -176.9(8) . . . . ?
C8B C3B C4B C9B -1.3(14) . . . . ?
C8B C3B C4B Ir1B 119.8(9) . . . . ?
C9B C4B C5B C1B -177.9(8) . . . . ?
C9B C4B C5B C10B -1.7(14) . . . . ?
C9B C4B C5B Ir1B 118.9(9) . . . . ?
C11B C12B C13B C14B -136.4(10) . . . . ?
C11B C12B C13B C18B 46.9(11) . . . . ?
C12B C11B C20B C19B 0.3(11) . . . . ?
C12B C11B C20B Ir1B -58.8(6) . . . . ?
C12B C13B C14B C15B -179.0(9) . . . . ?
C12B C13B C18B C17B -179.0(8) . . . . ?
C12B C13B C18B C19B -2.2(10) . . . . ?
C13B C14B C15B C16B 0.4(15) . . . . ?
C13B C18B C19B C20B -44.0(11) . . . . ?
C13B C18B C19B Ir1B 32.5(9) . . . . ?
C14B C13B C18B C17B 3.9(13) . . . . ?
C14B C13B C18B C19B -179.3(8) . . . . ?
C14B C15B C16B C17B 0.1(15) . . . . ?
C15B C16B C17B C18B 1.4(14) . . . . ?
C16B C17B C18B C13B -3.4(13) . . . . ?
C16B C17B C18B C19B -179.7(8) . . . . ?
C17B C18B C19B C20B 132.5(10) . . . . ?
C17B C18B C19B Ir1B -150.9(8) . . . . ?
C18B C13B C14B C15B -2.4(14) . . . . ?
C18B C19B C20B C11B 44.9(11) . . . . ?
C18B C19B C20B Ir1B 102.7(7) . . . . ?
C20B C11B C12B C13B -45.8(11) . . . . ?
C20B C11B C12B Ir1B 58.0(6) . . . . ?
Ir1B C1B C2B C3B 61.3(6) . . . . ?
Ir1B C1B C2B C7B -124.3(9) . . . . ?
Ir1B C1B C5B C4B -62.2(6) . . . . ?
Ir1B C1B C5B C10B 121.6(9) . . . . ?
Ir1B C2B C3B C4B 58.3(6) . . . . ?
Ir1B C2B C3B C8B -122.5(9) . . . . ?
Ir1B C3B C4B C5B 63.3(6) . . . . ?
Ir1B C3B C4B C9B -121.1(8) . . . . ?
Ir1B C4B C5B C1B 63.3(6) . . . . ?
Ir1B C4B C5B C10B -120.6(9) . . . . ?
Ir1B C11B C12B C13B -103.8(7) . . . . ?
Ir1B C11B C20B C19B 59.1(6) . . . . ?
Ir1B C12B C13B C14B 147.4(8) . . . . ?
Ir1B C12B C13B C18B -29.3(9) . . . . ?
Ir1B C19B C20B C11B -57.8(6) . . . . ?
C1C C2C C3C C4C -1.0(9) . . . . ?
C1C C2C C3C C8C 177.6(8) . . . . ?
C1C C2C C3C Ir1C -59.3(6) . . . . ?
C2C C1C C5C C4C 2.2(9) . . . . ?
C2C C1C C5C C10C -174.5(8) . . . . ?
C2C C1C C5C Ir1C 64.1(6) . . . . ?
C2C C3C C4C C5C 2.5(9) . . . . ?
C2C C3C C4C C9C 177.5(7) . . . . ?
C2C C3C C4C Ir1C -60.6(6) . . . . ?
C3C C4C C5C C1C -2.9(9) . . . . ?
C3C C4C C5C C10C 173.7(8) . . . . ?
C3C C4C C5C Ir1C -65.5(6) . . . . ?
C5C C1C C2C C3C -0.8(9) . . . . ?
C5C C1C C2C C7C 174.7(8) . . . . ?
C5C C1C C2C Ir1C -61.8(6) . . . . ?
C6C C1C C2C C3C -174.3(8) . . . . ?
C6C C1C C2C C7C 1.1(14) . . . . ?
C6C C1C C2C Ir1C 124.6(9) . . . . ?
C6C C1C C5C C4C 175.8(8) . . . . ?
C6C C1C C5C C10C -0.9(14) . . . . ?
C6C C1C C5C Ir1C -122.3(9) . . . . ?
C7C C2C C3C C4C -176.5(8) . . . . ?
C7C C2C C3C C8C 2.2(14) . . . . ?
C7C C2C C3C Ir1C 125.3(9) . . . . ?
C8C C3C C4C C5C -176.2(8) . . . . ?
C8C C3C C4C C9C -1.2(14) . . . . ?
C8C C3C C4C Ir1C 120.7(9) . . . . ?
C9C C4C C5C C1C -177.7(8) . . . . ?
C9C C4C C5C C10C -1.1(14) . . . . ?
C9C C4C C5C Ir1C 119.7(8) . . . . ?
C11C C12C C13C C14C -136.1(9) . . . . ?
C11C C12C C13C C18C 45.7(10) . . . . ?
C12C C11C C20C C19C 1.5(10) . . . . ?
C12C C11C C20C Ir1C -57.9(6) . . . . ?
C12C C13C C14C C15C -178.2(9) . . . . ?
C12C C13C C18C C17C 179.3(8) . . . . ?
C12C C13C C18C C19C 0.1(10) . . . . ?
C13C C14C C15C C16C -0.8(14) . . . . ?
C13C C18C C19C C20C -46.0(10) . . . . ?
C13C C18C C19C Ir1C 29.9(9) . . . . ?
C14C C13C C18C C17C 1.0(13) . . . . ?
C14C C13C C18C C19C -178.2(8) . . . . ?
C14C C15C C16C C17C 0.9(14) . . . . ?
C15C C16C C17C C18C -0.1(14) . . . . ?
C16C C17C C18C C13C -0.8(13) . . . . ?
C16C C17C C18C C19C 178.2(8) . . . . ?
C17C C18C C19C C20C 134.9(10) . . . . ?
C17C C18C C19C Ir1C -149.2(8) . . . . ?
C18C C13C C14C C15C -0.2(13) . . . . ?
C18C C19C C20C C11C 45.0(10) . . . . ?
C18C C19C C20C Ir1C 103.6(7) . . . . ?
C20C C11C C12C C13C -47.0(10) . . . . ?
C20C C11C C12C Ir1C 57.3(6) . . . . ?
Ir1C C1C C2C C3C 61.1(6) . . . . ?
Ir1C C1C C2C C7C -123.5(9) . . . . ?
Ir1C C1C C5C C4C -61.9(6) . . . . ?
Ir1C C1C C5C C10C 121.4(9) . . . . ?
Ir1C C2C C3C C4C 58.3(6) . . . . ?
Ir1C C2C C3C C8C -123.0(9) . . . . ?
Ir1C C3C C4C C5C 63.1(6) . . . . ?
Ir1C C3C C4C C9C -121.9(8) . . . . ?
Ir1C C4C C5C C1C 62.6(6) . . . . ?
Ir1C C4C C5C C10C -120.8(9) . . . . ?
Ir1C C11C C12C C13C -104.3(7) . . . . ?
Ir1C C11C C20C C19C 59.4(6) . . . . ?
Ir1C C12C C13C C14C 147.9(8) . . . . ?
Ir1C C12C C13C C18C -30.3(9) . . . . ?
Ir1C C19C C20C C11C -58.6(6) . . . . ?
C1G C2G C3G C4G 0.1(10) . . . . ?
C1G C2G C3G C8G 177.1(9) . . . . ?
C1G C2G C3G Ir1G -59.0(6) . . . . ?
C2G C1G C5G C4G 1.6(10) . . . . ?
C2G C1G C5G C10G -174.8(8) . . . . ?
C2G C1G C5G Ir1G 64.6(6) . . . . ?
C2G C3G C4G C5G 0.9(10) . . . . ?
C2G C3G C4G C9G 178.7(8) . . . . ?
C2G C3G C4G Ir1G -61.3(6) . . . . ?
C3G C4G C5G C1G -1.6(9) . . . . ?
C3G C4G C5G C10G 174.7(9) . . . . ?
C3G C4G C5G Ir1G -64.6(6) . . . . ?
C5G C1G C2G C3G -1.0(10) . . . . ?
C5G C1G C2G C7G 174.1(8) . . . . ?
C5G C1G C2G Ir1G -61.7(6) . . . . ?
C6G C1G C2G C3G -175.9(8) . . . . ?
C6G C1G C2G C7G -0.7(14) . . . . ?
C6G C1G C2G Ir1G 123.5(9) . . . . ?
C6G C1G C5G C4G 176.3(9) . . . . ?
C6G C1G C5G C10G -0.1(14) . . . . ?
C6G C1G C5G Ir1G -120.7(9) . . . . ?
C7G C2G C3G C4G -175.1(8) . . . . ?
C7G C2G C3G C8G 1.9(14) . . . . ?
C7G C2G C3G Ir1G 125.8(8) . . . . ?
C8G C3G C4G C5G -176.2(8) . . . . ?
C8G C3G C4G C9G 1.6(14) . . . . ?
C8G C3G C4G Ir1G 121.6(9) . . . . ?
C9G C4G C5G C1G -179.3(8) . . . . ?
C9G C4G C5G C10G -3.0(14) . . . . ?
C9G C4G C5G Ir1G 117.7(8) . . . . ?
C11G C12G C13G C14G -135.4(9) . . . . ?
C11G C12G C13G C18G 46.4(11) . . . . ?
C12G C11G C20G C19G 0.2(11) . . . . ?
C12G C11G C20G Ir1G -58.6(6) . . . . ?
C12G C13G C14G C15G -179.1(9) . . . . ?
C12G C13G C18G C17G -179.6(8) . . . . ?
C12G C13G C18G C19G -1.4(10) . . . . ?
C13G C14G C15G C16G -0.3(14) . . . . ?
C13G C18G C19G C20G -44.6(10) . . . . ?
C13G C18G C19G Ir1G 31.6(9) . . . . ?
C14G C13G C18G C17G 2.1(13) . . . . ?
C14G C13G C18G C19G -179.7(8) . . . . ?
C14G C15G C16G C17G 0.6(14) . . . . ?
C15G C16G C17G C18G 0.6(14) . . . . ?
C16G C17G C18G C13G -1.9(13) . . . . ?
C16G C17G C18G C19G -179.8(8) . . . . ?
C17G C18G C19G C20G 133.4(10) . . . . ?
C17G C18G C19G Ir1G -150.3(8) . . . . ?
C18G C13G C14G C15G -1.0(14) . . . . ?
C18G C19G C20G C11G 45.4(11) . . . . ?
C18G C19G C20G Ir1G 103.5(7) . . . . ?
C20G C11G C12G C13G -46.2(10) . . . . ?
C20G C11G C12G Ir1G 57.9(6) . . . . ?
Ir1G C1G C2G C3G 60.6(6) . . . . ?
Ir1G C1G C2G C7G -124.2(9) . . . . ?
Ir1G C1G C5G C4G -63.0(6) . . . . ?
Ir1G C1G C5G C10G 120.6(9) . . . . ?
Ir1G C2G C3G C4G 59.1(6) . . . . ?
Ir1G C2G C3G C8G -123.9(9) . . . . ?
Ir1G C3G C4G C5G 62.2(6) . . . . ?
Ir1G C3G C4G C9G -120.0(8) . . . . ?
Ir1G C4G C5G C1G 63.0(6) . . . . ?
Ir1G C4G C5G C10G -120.7(9) . . . . ?
Ir1G C11G C12G C13G -104.1(7) . . . . ?
Ir1G C11G C20G C19G 58.8(7) . . . . ?
Ir1G C12G C13G C14G 148.7(8) . . . . ?
Ir1G C12G C13G C18G -29.5(9) . . . . ?
Ir1G C19G C20G C11G -58.0(7) . . . . ?
